data_7049378
loop_
_publ_author_name
'Rajpurohit, Jitendrasingh'
'Shanmugam, Maheswaran'

_publ_section_title
;
 The molecular and electronic structure of an unusual cobalt NNO pincer
 ligand complex.
;
_journal_issue 21
_journal_name_full 'Dalton transactions (Cambridge, England : 2003)'
_journal_page_first 7378
_journal_page_last 7387
_journal_paper_doi 10.1039/c9dt00056a
_journal_volume 48
_journal_year 2019
_chemical_formula_moiety '2(C46 H75 Co2 N2 O P5), 3(C6 H14)'
_chemical_formula_sum 'C110 H192 Co4 N4 O2 P10'
_chemical_formula_weight 2148.08
_space_group_crystal_system triclinic
_space_group_IT_number 2
_space_group_name_Hall '-P 1'
_space_group_name_H-M_alt 'P -1'
_symmetry_space_group_name_Hall '-P 1'
_symmetry_space_group_name_H-M 'P -1'
_atom_sites_solution_hydrogens mixed
_audit_creation_method SHELXL-2018/3
_audit_update_record
;
2019-03-06 deposited with the CCDC.    2019-03-20 downloaded from the CCDC.
;
_cell_angle_alpha 91.6386(8)
_cell_angle_beta 104.4727(9)
_cell_angle_gamma 104.4205(9)
_cell_formula_units_Z 2
_cell_length_a 15.12491(15)
_cell_length_b 16.78345(17)
_cell_length_c 24.6601(3)
_cell_measurement_reflns_used 66170
_cell_measurement_temperature 100(2)
_cell_measurement_theta_max 31.2940
_cell_measurement_theta_min 2.0040
_cell_volume 5842.70(12)
_computing_cell_refinement 'CrysAlisPro 1.171.39.46 (Rigaku OD, 2018)'
_computing_data_collection 'CrysAlisPro 1.171.39.46 (Rigaku OD, 2018)'
_computing_data_reduction 'CrysAlisPro 1.171.39.46 (Rigaku OD, 2018)'
_computing_structure_refinement 'SHELXL-2018/3 (Sheldrick, 2018)'
_diffrn_ambient_temperature 100(2)
_diffrn_measured_fraction_theta_full 0.999
_diffrn_measured_fraction_theta_max 0.910
_diffrn_measurement_device_type 'dtrek-CrysAlisPro-abstract goniometer importe'
_diffrn_measurement_method '\w scans'
_diffrn_radiation_type MoK\a
_diffrn_radiation_wavelength 0.71073
_diffrn_reflns_av_R_equivalents 0.0392
_diffrn_reflns_av_unetI/netI 0.0323
_diffrn_reflns_Laue_measured_fraction_full 0.999
_diffrn_reflns_Laue_measured_fraction_max 0.910
_diffrn_reflns_limit_h_max 21
_diffrn_reflns_limit_h_min -21
_diffrn_reflns_limit_k_max 24
_diffrn_reflns_limit_k_min -24
_diffrn_reflns_limit_l_max 35
_diffrn_reflns_limit_l_min -35
_diffrn_reflns_number 111808
_diffrn_reflns_point_group_measured_fraction_full 0.999
_diffrn_reflns_point_group_measured_fraction_max 0.910
_diffrn_reflns_theta_full 25.242
_diffrn_reflns_theta_max 31.207
_diffrn_reflns_theta_min 1.863
_diffrn_source 'fine-focus sealed X-ray tube'
_exptl_absorpt_coefficient_mu 0.742
_exptl_absorpt_correction_T_max 1.00000
_exptl_absorpt_correction_T_min 0.87698
_exptl_absorpt_correction_type multi-scan
_exptl_absorpt_process_details
;
The symmetry employed for this shelxl refinement is uniquely defined
by the following loop, which should always be used as a source of
symmetry information in preference to the above space-group names.
They are only intended as comments.
;
_exptl_crystal_colour violet
_exptl_crystal_density_diffrn 1.221
_exptl_crystal_description prism
_exptl_crystal_F_000 2308
_exptl_crystal_size_max 0.22
_exptl_crystal_size_mid 0.17
_exptl_crystal_size_min 0.15
_refine_diff_density_max 0.973
_refine_diff_density_min -0.604
_refine_diff_density_rms 0.083
_refine_ls_extinction_method none
_refine_ls_goodness_of_fit_ref 1.063
_refine_ls_hydrogen_treatment mixed
_refine_ls_matrix_type full
_refine_ls_number_parameters 1223
_refine_ls_number_reflns 34504
_refine_ls_number_restraints 0
_refine_ls_restrained_S_all 1.063
_refine_ls_R_factor_all 0.0534
_refine_ls_R_factor_gt 0.0418
_refine_ls_shift/su_max 0.003
_refine_ls_shift/su_mean 0.000
_refine_ls_structure_factor_coef Fsqd
_refine_ls_weighting_details 'w=1/[\s^2^(Fo^2^)+(0.0485P)^2^+2.3102P] where P=(Fo^2^+2Fc^2^)/3'
_refine_ls_weighting_scheme calc
_refine_ls_wR_factor_gt 0.0968
_refine_ls_wR_factor_ref 0.1025
_reflns_Friedel_coverage 0.000
_reflns_number_gt 28849
_reflns_number_total 34504
_reflns_threshold_expression 'I > 2\s(I)'
_cod_data_source_file c9dt00056a2.cif
_cod_data_source_block shelx
_cod_depositor_comments 'Adding full bibliography for 7049378.cif.'
_cod_original_cell_volume 5842.71(11)
_cod_database_code 7049378
_shelx_shelxl_version_number 2018/3
_shelx_space_group_comment
;
The symmetry employed for this shelxl refinement is uniquely defined
by the following loop, which should always be used as a source of
symmetry information in preference to the above space-group names.
They are only intended as comments.
;

loop_
_space_group_symop_operation_xyz
'x, y, z'
'-x, -y, -z'

loop_
_atom_site_label
_atom_site_type_symbol
_atom_site_fract_x
_atom_site_fract_y
_atom_site_fract_z
_atom_site_U_iso_or_equiv
_atom_site_adp_type
_atom_site_occupancy
_atom_site_site_symmetry_order
_atom_site_calc_flag
_atom_site_refinement_flags_posn
_atom_site_refinement_flags_adp
Co11 Co 0.13151(2) 0.30285(2) 0.57441(2) 0.01118(4) Uani 1 1 d . .
Co2 Co 0.79692(2) 0.95792(2) 0.76206(2) 0.01161(4) Uani 1 1 d . .
Co1 Co 0.86355(2) 1.19041(2) 0.92183(2) 0.01093(4) Uani 1 1 d . .
Co12 Co 0.19662(2) 0.52335(2) 0.74039(2) 0.01121(4) Uani 1 1 d . .
P191 P 0.14250(3) 0.40537(2) 0.77143(2) 0.01486(7) Uani 1 1 d . .
P151 P 0.10422(3) 0.37085(2) 0.49803(2) 0.01523(7) Uani 1 1 d . .
P51 P 0.89204(3) 1.12618(2) 1.00014(2) 0.01502(7) Uani 1 1 d . .
P71 P 0.65258(3) 0.91350(2) 0.71042(2) 0.01555(8) Uani 1 1 d . .
P91 P 0.84424(3) 1.07182(2) 0.72455(2) 0.01589(8) Uani 1 1 d . .
P61 P 0.91364(3) 1.32214(2) 0.95467(2) 0.01414(7) Uani 1 1 d . .
P181 P 0.13880(3) 0.60979(2) 0.77813(2) 0.01586(8) Uani 1 1 d . .
P171 P 0.33967(3) 0.56234(2) 0.79429(2) 0.01525(7) Uani 1 1 d . .
P81 P 0.85649(3) 0.86970(2) 0.72765(2) 0.01658(8) Uani 1 1 d . .
P161 P 0.08013(3) 0.17258(2) 0.53949(2) 0.01414(7) Uani 1 1 d . .
O11 O 0.98888(7) 1.20337(6) 0.90994(4) 0.0144(2) Uani 1 1 d . .
O111 O 0.00649(7) 0.28854(6) 0.58614(4) 0.0152(2) Uani 1 1 d . .
N112 N 0.15475(8) 0.39638(7) 0.62187(5) 0.0120(2) Uani 1 1 d . .
N12 N 0.84002(8) 1.09477(7) 0.87614(5) 0.0120(2) Uani 1 1 d . .
N11 N 0.72718(8) 1.17033(7) 0.89198(5) 0.0117(2) Uani 1 1 d . .
N111 N 0.26754(8) 0.32076(7) 0.60514(5) 0.0115(2) Uani 1 1 d . .
C63 C 0.97349(13) 1.38298(10) 0.90797(7) 0.0253(3) Uani 1 1 d . .
H63A H 1.026819 1.361969 0.904232 0.038 Uiso 1 1 calc R U
H63B H 0.996957 1.440954 0.923666 0.038 Uiso 1 1 calc R U
H63C H 0.928901 1.378745 0.870885 0.038 Uiso 1 1 calc R U
C163 C 0.02670(12) 0.10963(10) 0.58792(7) 0.0226(3) Uani 1 1 d . .
H16A H 0.073634 0.115317 0.624285 0.034 Uiso 1 1 calc R U
H16B H 0.005200 0.051565 0.572407 0.034 Uiso 1 1 calc R U
H16C H -0.027435 0.128169 0.593087 0.034 Uiso 1 1 calc R U
C29 C 0.65041(10) 1.27607(9) 0.85285(6) 0.0164(3) Uani 1 1 d . .
C129 C 0.34031(10) 0.20993(9) 0.63868(6) 0.0156(3) Uani 1 1 d . .
C115 C 0.26328(10) 0.52171(8) 0.67367(6) 0.0126(3) Uani 1 1 d . .
H115 H 0.328561 0.559063 0.680267 0.015 Uiso 1 1 calc R U
C161 C 0.15240(11) 0.11181(9) 0.51820(7) 0.0218(3) Uani 1 1 d . .
H16D H 0.175941 0.136059 0.487151 0.033 Uiso 1 1 calc R U
H16E H 0.114018 0.054916 0.505852 0.033 Uiso 1 1 calc R U
H16F H 0.206097 0.111780 0.550134 0.033 Uiso 1 1 calc R U
C24 C 0.66614(10) 1.22280(8) 0.89557(6) 0.0138(3) Uani 1 1 d . .
C162 C -0.02189(12) 0.15115(10) 0.47814(7) 0.0255(3) Uani 1 1 d . .
H16G H -0.068052 0.179453 0.484934 0.038 Uiso 1 1 calc R U
H16H H -0.051180 0.091452 0.471340 0.038 Uiso 1 1 calc R U
H16I H -0.001264 0.171023 0.445158 0.038 Uiso 1 1 calc R U
C124 C 0.32761(10) 0.26853(8) 0.59903(6) 0.0128(3) Uani 1 1 d . .
C15 C 0.73261(10) 0.96612(8) 0.82916(6) 0.0129(3) Uani 1 1 d . .
H15 H 0.667870 0.928476 0.824143 0.015 Uiso 1 1 calc R U
C11 C 0.99867(10) 1.13454(9) 0.88684(6) 0.0134(3) Uani 1 1 d . .
C19 C 0.55759(10) 0.96957(9) 0.87343(6) 0.0148(3) Uani 1 1 d . .
H19 H 0.605975 0.946516 0.893594 0.018 Uiso 1 1 calc R U
C20 C 0.46362(10) 0.92428(9) 0.86267(7) 0.0176(3) Uani 1 1 d . .
H20 H 0.448498 0.870507 0.874769 0.021 Uiso 1 1 calc R U
C62 C 0.83973(12) 1.38503(10) 0.97110(8) 0.0263(4) Uani 1 1 d . .
H62A H 0.788449 1.384418 0.937572 0.039 Uiso 1 1 calc R U
H62B H 0.878223 1.441960 0.983136 0.039 Uiso 1 1 calc R U
H62C H 0.812763 1.362537 1.001434 0.039 Uiso 1 1 calc R U
C191 C 0.01488(11) 0.37164(11) 0.76450(7) 0.0234(3) Uani 1 1 d . .
H19A H -0.004186 0.414182 0.783383 0.035 Uiso 1 1 calc R U
H19B H 0.000163 0.319867 0.781851 0.035 Uiso 1 1 calc R U
H19C H -0.019562 0.362857 0.724550 0.035 Uiso 1 1 calc R U
C120 C 0.53240(11) 0.56684(9) 0.64059(7) 0.0185(3) Uani 1 1 d . .
H120 H 0.547984 0.621803 0.630490 0.022 Uiso 1 1 calc R U
C117 C 0.30973(10) 0.39893(8) 0.63192(6) 0.0119(2) Uani 1 1 d . .
C128 C 0.40378(11) 0.16288(9) 0.63582(7) 0.0211(3) Uani 1 1 d . .
H128 H 0.413361 0.124083 0.662527 0.025 Uiso 1 1 calc R U
C111 C -0.00424(10) 0.35636(9) 0.61018(6) 0.0141(3) Uani 1 1 d . .
C18 C 0.58283(10) 1.04853(8) 0.85527(6) 0.0125(3) Uani 1 1 d . .
C17 C 0.68540(10) 1.09124(8) 0.86707(6) 0.0117(2) Uani 1 1 d . .
C93 C 0.97047(11) 1.11084(11) 0.72978(7) 0.0250(3) Uani 1 1 d . .
H93A H 1.005574 1.126194 0.769384 0.038 Uiso 1 1 calc R U
H93B H 0.980630 1.159464 0.708743 0.038 Uiso 1 1 calc R U
H93C H 0.992897 1.067775 0.714020 0.038 Uiso 1 1 calc R U
C13 C 0.89856(10) 0.98637(9) 0.84114(6) 0.0136(3) Uani 1 1 d . .
H13 H 0.954860 0.963661 0.845528 0.016 Uiso 1 1 calc R U
C16 C 0.75012(10) 1.04844(8) 0.85688(6) 0.0117(2) Uani 1 1 d . .
C119 C 0.43811(10) 0.52172(9) 0.62902(6) 0.0146(3) Uani 1 1 d . .
H119 H 0.390017 0.546044 0.610101 0.018 Uiso 1 1 calc R U
C116 C 0.24502(9) 0.44130(8) 0.64317(6) 0.0115(2) Uani 1 1 d . .
C133 C 0.36041(11) 0.33256(9) 0.51046(6) 0.0184(3) Uani 1 1 d . .
H133 H 0.310767 0.359817 0.515291 0.022 Uiso 1 1 calc R U
C13S C 0.22750(11) -0.19399(10) 0.63629(7) 0.0227(3) Uani 1 1 d . .
H13M H 0.191504 -0.176872 0.601313 0.027 Uiso 1 1 calc R U
H13N H 0.185714 -0.243756 0.646065 0.027 Uiso 1 1 calc R U
C91 C 0.82221(13) 1.16573(10) 0.75094(8) 0.0258(3) Uani 1 1 d . .
H91A H 0.754567 1.156004 0.748284 0.039 Uiso 1 1 calc R U
H91B H 0.841527 1.210725 0.728382 0.039 Uiso 1 1 calc R U
H91C H 0.858702 1.180888 0.790315 0.039 Uiso 1 1 calc R U
C118 C 0.41223(10) 0.44112(8) 0.64461(6) 0.0122(3) Uani 1 1 d . .
C114 C 0.18733(10) 0.56090(8) 0.66615(6) 0.0133(3) Uani 1 1 d . .
H114 H 0.194260 0.620030 0.658519 0.016 Uiso 1 1 calc R U
C153 C -0.01399(11) 0.38803(11) 0.47951(7) 0.0237(3) Uani 1 1 d . .
H15A H -0.061461 0.335211 0.465784 0.036 Uiso 1 1 calc R U
H15B H -0.018155 0.425884 0.450007 0.036 Uiso 1 1 calc R U
H15C H -0.025701 0.412217 0.512826 0.036 Uiso 1 1 calc R U
C23 C 0.50930(10) 1.08113(9) 0.82702(6) 0.0151(3) Uani 1 1 d . .
H23 H 0.523930 1.134630 0.814446 0.018 Uiso 1 1 calc R U
C53 C 1.01093(11) 1.11082(11) 1.01982(7) 0.0230(3) Uani 1 1 d . .
H53A H 1.023812 1.086596 0.986937 0.034 Uiso 1 1 calc R U
H53B H 1.015266 1.073488 1.049638 0.034 Uiso 1 1 calc R U
H53C H 1.057489 1.164150 1.033437 0.034 Uiso 1 1 calc R U
C41 C 1.09618(10) 1.13426(9) 0.88730(6) 0.0141(3) Uani 1 1 d . .
C152 C 0.11001(14) 0.33962(11) 0.42750(7) 0.0278(4) Uani 1 1 d . .
H15D H 0.173186 0.332830 0.429404 0.042 Uiso 1 1 calc R U
H15E H 0.097491 0.382183 0.402501 0.042 Uiso 1 1 calc R U
H15F H 0.062440 0.287127 0.412851 0.042 Uiso 1 1 calc R U
C61 C 1.01093(13) 1.34563(11) 1.01862(8) 0.0318(4) Uani 1 1 d . .
H61A H 0.986648 1.327461 1.050776 0.048 Uiso 1 1 calc R U
H61B H 1.040231 1.405351 1.024678 0.048 Uiso 1 1 calc R U
H61C H 1.058228 1.316711 1.014781 0.048 Uiso 1 1 calc R U
C28 C 0.58524(11) 1.32253(10) 0.85286(7) 0.0231(3) Uani 1 1 d . .
H28 H 0.573727 1.357836 0.823973 0.028 Uiso 1 1 calc R U
C42 C 1.11919(11) 1.07486(10) 0.85581(7) 0.0213(3) Uani 1 1 d . .
H42 H 1.069795 1.031467 0.832876 0.026 Uiso 1 1 calc R U
C33 C 0.63813(11) 1.16943(9) 0.98797(7) 0.0190(3) Uani 1 1 d . .
H33 H 0.689323 1.143114 0.984752 0.023 Uiso 1 1 calc R U
C113 C 0.09731(10) 0.50218(9) 0.66091(6) 0.0132(3) Uani 1 1 d . .
C27 C 0.53742(12) 1.31793(11) 0.89409(8) 0.0267(4) Uani 1 1 d . .
H27 H 0.491762 1.348282 0.892794 0.032 Uiso 1 1 calc R U
C35 C 0.67069(12) 1.22241(10) 1.04453(7) 0.0238(3) Uani 1 1 d . .
H35A H 0.621088 1.248324 1.048633 0.036 Uiso 1 1 calc R U
H35B H 0.728766 1.265381 1.045967 0.036 Uiso 1 1 calc R U
H35C H 0.683063 1.187409 1.075169 0.036 Uiso 1 1 calc R U
C52 C 0.88425(14) 1.15963(12) 1.06984(7) 0.0279(4) Uani 1 1 d . .
H52A H 0.931002 1.212713 1.083942 0.042 Uiso 1 1 calc R U
H52B H 0.896998 1.118201 1.095780 0.042 Uiso 1 1 calc R U
H52C H 0.820573 1.165845 1.067043 0.042 Uiso 1 1 calc R U
C131 C 0.24681(12) 0.10617(10) 0.68941(7) 0.0251(3) Uani 1 1 d . .
H13A H 0.209482 0.079077 0.652103 0.038 Uiso 1 1 calc R U
H13B H 0.205798 0.101084 0.714936 0.038 Uiso 1 1 calc R U
H13C H 0.297718 0.079748 0.704087 0.038 Uiso 1 1 calc R U
C14S C 0.31337(11) -0.21647(10) 0.62514(7) 0.0225(3) Uani 1 1 d . .
H14A H 0.359048 -0.165302 0.620320 0.027 Uiso 1 1 calc R U
H14B H 0.344636 -0.240360 0.658495 0.027 Uiso 1 1 calc R U
C127 C 0.45285(12) 0.17155(10) 0.59504(7) 0.0243(3) Uani 1 1 d . .
H127 H 0.497121 0.140312 0.594486 0.029 Uiso 1 1 calc R U
C123 C 0.48538(10) 0.40653(9) 0.67079(6) 0.0148(3) Uani 1 1 d . .
H123 H 0.470317 0.351880 0.681478 0.018 Uiso 1 1 calc R U
C121 C 0.60383(11) 0.53143(10) 0.66694(7) 0.0192(3) Uani 1 1 d . .
H121 H 0.668357 0.561940 0.674958 0.023 Uiso 1 1 calc R U
C46 C 1.17158(10) 1.19804(9) 0.91920(6) 0.0179(3) Uani 1 1 d . .
H46 H 1.158745 1.239652 0.940624 0.022 Uiso 1 1 calc R U
C193 C 0.15952(13) 0.31197(9) 0.74020(7) 0.0243(3) Uani 1 1 d . .
H19D H 0.122015 0.300566 0.700844 0.036 Uiso 1 1 calc R U
H19E H 0.138990 0.265144 0.761070 0.036 Uiso 1 1 calc R U
H19F H 0.226670 0.320168 0.741955 0.036 Uiso 1 1 calc R U
C14 C 0.80931(10) 0.92755(9) 0.83829(6) 0.0129(3) Uani 1 1 d . .
H14 H 0.803592 0.869600 0.848518 0.015 Uiso 1 1 calc R U
C130 C 0.28977(11) 0.19790(9) 0.68486(6) 0.0176(3) Uani 1 1 d . .
H130 H 0.237101 0.225489 0.675629 0.021 Uiso 1 1 calc R U
C2S C 0.74825(13) 1.60351(11) 0.82512(8) 0.0303(4) Uani 1 1 d . .
H2SA H 0.709182 1.616799 0.789713 0.036 Uiso 1 1 calc R U
H2SB H 0.711485 1.551824 0.835941 0.036 Uiso 1 1 calc R U
C141 C -0.10237(10) 0.35419(9) 0.60990(6) 0.0148(3) Uani 1 1 d . .
C135 C 0.32726(12) 0.28482(11) 0.45212(7) 0.0248(3) Uani 1 1 d . .
H13D H 0.315870 0.322888 0.423366 0.037 Uiso 1 1 calc R U
H13E H 0.268529 0.241858 0.449212 0.037 Uiso 1 1 calc R U
H13F H 0.376142 0.259112 0.446385 0.037 Uiso 1 1 calc R U
C134 C 0.45149(14) 0.39970(11) 0.51341(8) 0.0296(4) Uani 1 1 d . .
H13G H 0.498942 0.374143 0.505227 0.044 Uiso 1 1 calc R U
H13H H 0.475791 0.429189 0.551201 0.044 Uiso 1 1 calc R U
H13I H 0.438039 0.438729 0.485686 0.044 Uiso 1 1 calc R U
C12 C 0.91626(10) 1.07038(9) 0.86697(6) 0.0127(3) Uani 1 1 d . .
C73 C 0.62740(12) 0.88110(11) 0.63520(7) 0.0237(3) Uani 1 1 d . .
H73A H 0.658897 0.926353 0.616688 0.036 Uiso 1 1 calc R U
H73B H 0.558896 0.866997 0.618188 0.036 Uiso 1 1 calc R U
H73C H 0.650950 0.832662 0.630550 0.036 Uiso 1 1 calc R U
C21 C 0.39174(11) 0.95760(10) 0.83420(7) 0.0198(3) Uani 1 1 d . .
H21 H 0.327377 0.926790 0.826571 0.024 Uiso 1 1 calc R U
C122 C 0.57992(10) 0.45111(10) 0.68140(6) 0.0180(3) Uani 1 1 d . .
H122 H 0.628499 0.426234 0.698712 0.022 Uiso 1 1 calc R U
C1 C 0.44731(12) -0.00310(10) 0.49170(7) 0.0232(3) Uani 1 1 d . .
H1A H 0.419135 -0.031971 0.453351 0.028 Uiso 1 1 calc R U
H1B H 0.438484 0.053381 0.490407 0.028 Uiso 1 1 calc R U
C125 C 0.37448(10) 0.27470(9) 0.55598(6) 0.0151(3) Uani 1 1 d . .
C34 C 0.54943(14) 1.10072(11) 0.98732(8) 0.0307(4) Uani 1 1 d . .
H34A H 0.564801 1.065536 1.017404 0.046 Uiso 1 1 calc R U
H34B H 0.526893 1.067321 0.950893 0.046 Uiso 1 1 calc R U
H34C H 0.499858 1.125368 0.993250 0.046 Uiso 1 1 calc R U
C81 C 0.88606(14) 0.88085(11) 0.65967(7) 0.0282(4) Uani 1 1 d . .
H81A H 0.829454 0.882254 0.630253 0.042 Uiso 1 1 calc R U
H81B H 0.908962 0.833890 0.650271 0.042 Uiso 1 1 calc R U
H81C H 0.935501 0.932329 0.662328 0.042 Uiso 1 1 calc R U
C112 C 0.07850(10) 0.42006(9) 0.63162(6) 0.0129(3) Uani 1 1 d . .
C181 C 0.20812(13) 0.71882(10) 0.79334(7) 0.0257(4) Uani 1 1 d . .
H18A H 0.266982 0.723180 0.822534 0.039 Uiso 1 1 calc R U
H18B H 0.171089 0.751773 0.806526 0.039 Uiso 1 1 calc R U
H18C H 0.223147 0.739473 0.759052 0.039 Uiso 1 1 calc R U
C2 C 0.39451(12) -0.04852(11) 0.53140(7) 0.0263(3) Uani 1 1 d . .
H2A H 0.401121 -0.105741 0.531605 0.032 Uiso 1 1 calc R U
H2B H 0.423976 -0.020903 0.570018 0.032 Uiso 1 1 calc R U
C71 C 0.57572(12) 0.82165(10) 0.73000(7) 0.0259(3) Uani 1 1 d . .
H71A H 0.604472 0.775326 0.730420 0.039 Uiso 1 1 calc R U
H71B H 0.513554 0.807069 0.702524 0.039 Uiso 1 1 calc R U
H71C H 0.568224 0.833687 0.767463 0.039 Uiso 1 1 calc R U
C30 C 0.69981(11) 1.28365(10) 0.80609(7) 0.0208(3) Uani 1 1 d . .
H30 H 0.749778 1.253058 0.815127 0.025 Uiso 1 1 calc R U
C25 C 0.62097(10) 1.22150(9) 0.93923(6) 0.0163(3) Uani 1 1 d . .
C3S C 0.76761(12) 1.67290(11) 0.87088(7) 0.0253(3) Uani 1 1 d . .
H3SA H 0.810105 1.722964 0.861939 0.030 Uiso 1 1 calc R U
H3SB H 0.801128 1.656901 0.907046 0.030 Uiso 1 1 calc R U
C32 C 0.63112(12) 1.24578(11) 0.74898(7) 0.0242(3) Uani 1 1 d . .
H32A H 0.605768 1.186361 0.750306 0.036 Uiso 1 1 calc R U
H32B H 0.664768 1.254586 0.719563 0.036 Uiso 1 1 calc R U
H32C H 0.578950 1.272229 0.740606 0.036 Uiso 1 1 calc R U
C12S C 0.25258(13) -0.12512(11) 0.68324(8) 0.0273(4) Uani 1 1 d . .
H12A H 0.290121 -0.074015 0.672216 0.033 Uiso 1 1 calc R U
H12B H 0.292628 -0.140296 0.717537 0.033 Uiso 1 1 calc R U
C182 C 0.10991(13) 0.59508(11) 0.84606(7) 0.0257(3) Uani 1 1 d . .
H18D H 0.059512 0.543968 0.842372 0.039 Uiso 1 1 calc R U
H18E H 0.088493 0.642041 0.857181 0.039 Uiso 1 1 calc R U
H18F H 0.166350 0.591413 0.874774 0.039 Uiso 1 1 calc R U
C26 C 0.55645(11) 1.26899(10) 0.93713(7) 0.0239(3) Uani 1 1 d . .
H26 H 0.524947 1.267478 0.966085 0.029 Uiso 1 1 calc R U
C51 C 0.81763(12) 1.02022(10) 0.99115(7) 0.0239(3) Uani 1 1 d . .
H51A H 0.750963 1.020762 0.982923 0.036 Uiso 1 1 calc R U
H51B H 0.834429 0.993798 1.025796 0.036 Uiso 1 1 calc R U
H51C H 0.827562 0.989236 0.959910 0.036 Uiso 1 1 calc R U
C82 C 0.78909(13) 0.76019(10) 0.71504(8) 0.0267(4) Uani 1 1 d . .
H82A H 0.775901 0.740971 0.750073 0.040 Uiso 1 1 calc R U
H82B H 0.826239 0.727199 0.702008 0.040 Uiso 1 1 calc R U
H82C H 0.729263 0.754099 0.686315 0.040 Uiso 1 1 calc R U
C92 C 0.79840(13) 1.07706(11) 0.64877(7) 0.0257(3) Uani 1 1 d . .
H92A H 0.811029 1.032641 0.627719 0.039 Uiso 1 1 calc R U
H92B H 0.829714 1.130644 0.638381 0.039 Uiso 1 1 calc R U
H92C H 0.729975 1.070705 0.639783 0.039 Uiso 1 1 calc R U
C45 C 1.26457(11) 1.20174(11) 0.92018(7) 0.0234(3) Uani 1 1 d . .
H45 H 1.314225 1.245954 0.942038 0.028 Uiso 1 1 calc R U
C43 C 1.21282(11) 1.07837(11) 0.85757(8) 0.0252(4) Uani 1 1 d . .
H43 H 1.226429 1.036812 0.836527 0.030 Uiso 1 1 calc R U
C4S C 0.67865(12) 1.69382(11) 0.87788(7) 0.0249(3) Uani 1 1 d . .
H4SA H 0.634414 1.642911 0.884378 0.030 Uiso 1 1 calc R U
H4SB H 0.647322 1.713225 0.842452 0.030 Uiso 1 1 calc R U
C126 C 0.43694(11) 0.22594(10) 0.55521(7) 0.0214(3) Uani 1 1 d . .
H126 H 0.469199 0.230425 0.526495 0.026 Uiso 1 1 calc R U
C146 C -0.17400(11) 0.28423(10) 0.58378(7) 0.0221(3) Uani 1 1 d . .
H146 H -0.158168 0.240577 0.566218 0.026 Uiso 1 1 calc R U
C172 C 0.41943(12) 0.65632(10) 0.77883(7) 0.0253(3) Uani 1 1 d . .
H17A H 0.430223 0.646695 0.741919 0.038 Uiso 1 1 calc R U
H17B H 0.479993 0.669725 0.807767 0.038 Uiso 1 1 calc R U
H17C H 0.390420 0.702465 0.778598 0.038 Uiso 1 1 calc R U
C132 C 0.35617(12) 0.23718(10) 0.74225(7) 0.0227(3) Uani 1 1 d . .
H13J H 0.411110 0.214205 0.750715 0.034 Uiso 1 1 calc R U
H13K H 0.322303 0.225309 0.771406 0.034 Uiso 1 1 calc R U
H13L H 0.377505 0.297129 0.741298 0.034 Uiso 1 1 calc R U
C22 C 0.41501(10) 1.03631(10) 0.81706(6) 0.0180(3) Uani 1 1 d . .
H22 H 0.366141 1.059921 0.798322 0.022 Uiso 1 1 calc R U
C31 C 0.74795(13) 1.37416(11) 0.80146(8) 0.0311(4) Uani 1 1 d . .
H31A H 0.699585 1.403928 0.788613 0.047 Uiso 1 1 calc R U
H31B H 0.786089 1.376662 0.774439 0.047 Uiso 1 1 calc R U
H31C H 0.788939 1.399729 0.838383 0.047 Uiso 1 1 calc R U
C151 C 0.18023(12) 0.47634(10) 0.50907(7) 0.0239(3) Uani 1 1 d . .
H15G H 0.171222 0.506029 0.541215 0.036 Uiso 1 1 calc R U
H15H H 0.163717 0.504658 0.475285 0.036 Uiso 1 1 calc R U
H15I H 0.246574 0.474948 0.516650 0.036 Uiso 1 1 calc R U
C72 C 0.57720(11) 0.98480(11) 0.70615(7) 0.0240(3) Uani 1 1 d . .
H72A H 0.575457 1.001910 0.744115 0.036 Uiso 1 1 calc R U
H72B H 0.512917 0.956990 0.683665 0.036 Uiso 1 1 calc R U
H72C H 0.602992 1.033558 0.688397 0.036 Uiso 1 1 calc R U
C192 C 0.18567(12) 0.39090(11) 0.84596(7) 0.0246(3) Uani 1 1 d . .
H19G H 0.253139 0.393078 0.854568 0.037 Uiso 1 1 calc R U
H19H H 0.150220 0.337071 0.853725 0.037 Uiso 1 1 calc R U
H19I H 0.176711 0.434837 0.869389 0.037 Uiso 1 1 calc R U
C142 C -0.13004(12) 0.41635(11) 0.63508(9) 0.0311(4) Uani 1 1 d . .
C171 C 0.36283(12) 0.58730(10) 0.87062(6) 0.0230(3) Uani 1 1 d . .
H17D H 0.339579 0.635191 0.877431 0.035 Uiso 1 1 calc R U
H17E H 0.431085 0.600196 0.888210 0.035 Uiso 1 1 calc R U
H17F H 0.330133 0.539800 0.886822 0.035 Uiso 1 1 calc R U
C144 C -0.29393(11) 0.33973(11) 0.60759(7) 0.0245(3) Uani 1 1 d . .
H144 H -0.358235 0.334772 0.606729 0.029 Uiso 1 1 calc R U
C6S C 0.60695(13) 1.77904(12) 0.93259(8) 0.0312(4) Uani 1 1 d . .
H6SA H 0.574344 1.796484 0.897245 0.047 Uiso 1 1 calc R U
H6SB H 0.623073 1.823567 0.962833 0.047 Uiso 1 1 calc R U
H6SC H 0.565391 1.729538 0.941868 0.047 Uiso 1 1 calc R U
C173 C 0.41335(11) 0.48990(11) 0.79573(7) 0.0238(3) Uani 1 1 d . .
H17G H 0.385743 0.439355 0.811165 0.036 Uiso 1 1 calc R U
H17H H 0.477436 0.515549 0.819388 0.036 Uiso 1 1 calc R U
H17I H 0.416146 0.476186 0.757406 0.036 Uiso 1 1 calc R U
C3 C 0.28993(14) -0.05147(13) 0.51540(9) 0.0353(4) Uani 1 1 d . .
H3A H 0.259364 -0.081914 0.478184 0.053 Uiso 1 1 calc R U
H3B H 0.282761 0.004957 0.514450 0.053 Uiso 1 1 calc R U
H3C H 0.260199 -0.079362 0.543236 0.053 Uiso 1 1 calc R U
C143 C -0.22446(12) 0.40912(12) 0.63331(9) 0.0326(4) Uani 1 1 d . .
H143 H -0.240964 0.452947 0.650191 0.039 Uiso 1 1 calc R U
C16S C 0.37785(13) -0.29540(11) 0.56179(9) 0.0309(4) Uani 1 1 d . .
H16J H 0.358595 -0.338808 0.530515 0.046 Uiso 1 1 calc R U
H16K H 0.414369 -0.313856 0.595441 0.046 Uiso 1 1 calc R U
H16L H 0.416996 -0.245050 0.551834 0.046 Uiso 1 1 calc R U
C44 C 1.28626(11) 1.14171(11) 0.88963(7) 0.0237(3) Uani 1 1 d . .
H44 H 1.350128 1.144160 0.890759 0.028 Uiso 1 1 calc R U
C21S C 0.54160(13) 1.49267(11) 0.99028(7) 0.0284(4) Uani 1 1 d . .
H21A H 0.555756 1.441711 1.005052 0.034 Uiso 1 1 calc R U
H21B H 0.523129 1.483615 0.948679 0.034 Uiso 1 1 calc R U
C15S C 0.29011(12) -0.27750(11) 0.57359(7) 0.0253(3) Uani 1 1 d . .
H15J H 0.256071 -0.255039 0.540425 0.030 Uiso 1 1 calc R U
H15K H 0.247294 -0.329927 0.579171 0.030 Uiso 1 1 calc R U
C183 C 0.02713(12) 0.62730(11) 0.73697(7) 0.0263(4) Uani 1 1 d . .
H18G H 0.034558 0.645834 0.700649 0.039 Uiso 1 1 calc R U
H18H H 0.010589 0.669708 0.757628 0.039 Uiso 1 1 calc R U
H18I H -0.023314 0.575692 0.730680 0.039 Uiso 1 1 calc R U
C83 C 0.96864(12) 0.85451(11) 0.77019(7) 0.0270(4) Uani 1 1 d . .
H83A H 1.018951 0.905911 0.774781 0.040 Uiso 1 1 calc R U
H83B H 0.985088 0.810348 0.751222 0.040 Uiso 1 1 calc R U
H83C H 0.961625 0.839192 0.807242 0.040 Uiso 1 1 calc R U
C5S C 0.69725(12) 1.75967(11) 0.92612(7) 0.0246(3) Uani 1 1 d . .
H5SA H 0.740863 1.810902 0.919522 0.030 Uiso 1 1 calc R U
H5SB H 0.728875 1.740587 0.961600 0.030 Uiso 1 1 calc R U
C11S C 0.16605(15) -0.10794(12) 0.69674(9) 0.0353(4) Uani 1 1 d . .
H11A H 0.128629 -0.088616 0.663849 0.053 Uiso 1 1 calc R U
H11B H 0.186288 -0.065360 0.728595 0.053 Uiso 1 1 calc R U
H11C H 0.127407 -0.158763 0.706476 0.053 Uiso 1 1 calc R U
C145 C -0.26806(12) 0.27672(12) 0.58277(8) 0.0300(4) Uani 1 1 d . .
H145 H -0.315190 0.228003 0.564932 0.036 Uiso 1 1 calc R U
C1S C 0.83866(15) 1.58950(13) 0.81481(10) 0.0413(5) Uani 1 1 d . .
H1SA H 0.822399 1.547243 0.783102 0.062 Uiso 1 1 calc R U
H1SB H 0.874689 1.570971 0.848604 0.062 Uiso 1 1 calc R U
H1SC H 0.877052 1.641290 0.806103 0.062 Uiso 1 1 calc R U
C22S C 0.63074(14) 1.56372(11) 1.00917(8) 0.0334(4) Uani 1 1 d . .
H22A H 0.618829 1.613121 0.990806 0.040 Uiso 1 1 calc R U
H22B H 0.645087 1.577060 1.050325 0.040 Uiso 1 1 calc R U
C23S C 0.71640(17) 1.54492(15) 0.99542(10) 0.0467(5) Uani 1 1 d . .
H23A H 0.702877 1.531796 0.954710 0.070 Uiso 1 1 calc R U
H23B H 0.730483 1.497614 1.014845 0.070 Uiso 1 1 calc R U
H23C H 0.771066 1.593246 1.007831 0.070 Uiso 1 1 calc R U
H113 H 0.0448(13) 0.5229(11) 0.6568(7) 0.021(5) Uiso 1 1 d . .
H142 H -0.0846(16) 0.4644(14) 0.6537(10) 0.047(7) Uiso 1 1 d . .

loop_
_atom_site_aniso_label
_atom_site_aniso_U_11
_atom_site_aniso_U_22
_atom_site_aniso_U_33
_atom_site_aniso_U_23
_atom_site_aniso_U_13
_atom_site_aniso_U_12
Co11 0.00924(9) 0.01120(9) 0.01311(9) -0.00308(7) 0.00229(7) 0.00384(7)
Co2 0.01064(9) 0.01257(9) 0.01189(9) -0.00244(7) 0.00306(7) 0.00390(7)
Co1 0.00946(9) 0.01176(9) 0.01205(9) -0.00250(7) 0.00253(7) 0.00439(7)
Co12 0.01118(9) 0.01097(9) 0.01215(9) -0.00139(7) 0.00387(7) 0.00362(7)
P191 0.01565(17) 0.01346(17) 0.01653(18) 0.00046(13) 0.00672(14) 0.00340(13)
P151 0.01576(17) 0.01579(17) 0.01462(17) -0.00141(13) 0.00228(14) 0.00714(14)
P51 0.01597(18) 0.01646(17) 0.01342(17) -0.00045(13) 0.00256(14) 0.00727(14)
P71 0.01268(17) 0.01731(18) 0.01501(17) -0.00334(14) 0.00190(14) 0.00331(14)
P91 0.01567(18) 0.01641(17) 0.01584(18) 0.00020(14) 0.00564(14) 0.00336(14)
P61 0.01335(17) 0.01299(16) 0.01596(17) -0.00228(13) 0.00447(14) 0.00308(13)
P181 0.01951(18) 0.01526(17) 0.01544(18) -0.00205(14) 0.00695(15) 0.00745(14)
P171 0.01332(17) 0.01647(17) 0.01435(17) -0.00159(13) 0.00235(14) 0.00271(14)
P81 0.01735(18) 0.01730(18) 0.01646(18) -0.00424(14) 0.00500(15) 0.00720(14)
P161 0.01271(17) 0.01252(16) 0.01625(18) -0.00320(13) 0.00273(14) 0.00326(13)
O11 0.0116(5) 0.0142(5) 0.0176(5) -0.0041(4) 0.0040(4) 0.0045(4)
O111 0.0106(5) 0.0149(5) 0.0200(5) -0.0047(4) 0.0041(4) 0.0042(4)
N112 0.0108(5) 0.0123(5) 0.0137(5) -0.0033(4) 0.0035(4) 0.0045(4)
N12 0.0095(5) 0.0132(5) 0.0134(5) -0.0030(4) 0.0027(4) 0.0038(4)
N11 0.0099(5) 0.0124(5) 0.0135(5) -0.0004(4) 0.0032(4) 0.0046(4)
N111 0.0107(5) 0.0109(5) 0.0143(6) -0.0009(4) 0.0042(4) 0.0049(4)
C63 0.0306(9) 0.0197(8) 0.0298(9) 0.0028(7) 0.0165(7) 0.0054(7)
C163 0.0229(8) 0.0180(7) 0.0264(8) 0.0010(6) 0.0097(7) 0.0018(6)
C29 0.0139(6) 0.0147(6) 0.0201(7) -0.0010(5) 0.0021(6) 0.0058(5)
C129 0.0127(6) 0.0128(6) 0.0203(7) -0.0018(5) 0.0019(6) 0.0045(5)
C115 0.0120(6) 0.0122(6) 0.0140(6) -0.0017(5) 0.0050(5) 0.0028(5)
C161 0.0203(8) 0.0160(7) 0.0291(8) -0.0070(6) 0.0078(7) 0.0046(6)
C24 0.0100(6) 0.0126(6) 0.0184(7) -0.0031(5) 0.0025(5) 0.0043(5)
C162 0.0219(8) 0.0209(8) 0.0253(8) -0.0040(6) -0.0044(7) 0.0023(6)
C124 0.0101(6) 0.0113(6) 0.0163(7) -0.0034(5) 0.0019(5) 0.0037(5)
C15 0.0120(6) 0.0125(6) 0.0149(6) -0.0009(5) 0.0050(5) 0.0035(5)
C11 0.0111(6) 0.0169(6) 0.0133(6) -0.0016(5) 0.0035(5) 0.0061(5)
C19 0.0133(6) 0.0162(7) 0.0169(7) -0.0005(5) 0.0057(5) 0.0061(5)
C20 0.0149(7) 0.0168(7) 0.0216(7) -0.0008(6) 0.0081(6) 0.0023(5)
C62 0.0237(8) 0.0156(7) 0.0420(10) -0.0074(7) 0.0152(8) 0.0042(6)
C191 0.0171(7) 0.0277(8) 0.0230(8) -0.0021(6) 0.0085(6) -0.0013(6)
C120 0.0160(7) 0.0157(7) 0.0246(8) -0.0001(6) 0.0085(6) 0.0023(5)
C117 0.0121(6) 0.0118(6) 0.0123(6) -0.0004(5) 0.0034(5) 0.0044(5)
C128 0.0193(7) 0.0169(7) 0.0285(8) 0.0006(6) 0.0037(6) 0.0101(6)
C111 0.0119(6) 0.0162(6) 0.0151(7) -0.0020(5) 0.0037(5) 0.0057(5)
C18 0.0118(6) 0.0141(6) 0.0127(6) -0.0025(5) 0.0044(5) 0.0045(5)
C17 0.0107(6) 0.0135(6) 0.0124(6) -0.0006(5) 0.0040(5) 0.0051(5)
C93 0.0190(8) 0.0310(9) 0.0228(8) -0.0002(7) 0.0091(7) -0.0007(7)
C13 0.0118(6) 0.0157(6) 0.0138(6) -0.0035(5) 0.0022(5) 0.0065(5)
C16 0.0112(6) 0.0129(6) 0.0115(6) -0.0013(5) 0.0029(5) 0.0046(5)
C119 0.0134(6) 0.0156(6) 0.0171(7) 0.0011(5) 0.0065(5) 0.0054(5)
C116 0.0104(6) 0.0121(6) 0.0123(6) -0.0012(5) 0.0036(5) 0.0033(5)
C133 0.0221(7) 0.0177(7) 0.0188(7) -0.0014(6) 0.0108(6) 0.0063(6)
C13S 0.0200(8) 0.0229(8) 0.0245(8) 0.0042(6) 0.0045(6) 0.0055(6)
C91 0.0330(9) 0.0165(7) 0.0315(9) 0.0022(6) 0.0137(8) 0.0080(7)
C118 0.0104(6) 0.0137(6) 0.0132(6) -0.0020(5) 0.0045(5) 0.0036(5)
C114 0.0157(7) 0.0124(6) 0.0130(6) -0.0007(5) 0.0049(5) 0.0054(5)
C153 0.0195(8) 0.0300(8) 0.0230(8) 0.0024(7) 0.0011(6) 0.0135(7)
C23 0.0135(6) 0.0169(7) 0.0164(7) 0.0004(5) 0.0048(5) 0.0063(5)
C53 0.0195(8) 0.0297(8) 0.0216(8) 0.0034(6) 0.0017(6) 0.0136(7)
C41 0.0116(6) 0.0175(7) 0.0144(6) -0.0004(5) 0.0036(5) 0.0057(5)
C152 0.0373(10) 0.0334(9) 0.0177(8) 0.0012(7) 0.0086(7) 0.0175(8)
C61 0.0325(10) 0.0221(8) 0.0273(9) -0.0033(7) -0.0082(8) -0.0003(7)
C28 0.0213(8) 0.0190(7) 0.0293(9) -0.0002(6) 0.0006(7) 0.0125(6)
C42 0.0126(7) 0.0231(8) 0.0269(8) -0.0094(6) 0.0063(6) 0.0026(6)
C33 0.0201(7) 0.0204(7) 0.0198(7) -0.0019(6) 0.0113(6) 0.0057(6)
C113 0.0136(6) 0.0141(6) 0.0142(6) -0.0017(5) 0.0040(5) 0.0075(5)
C27 0.0229(8) 0.0266(8) 0.0329(9) -0.0071(7) 0.0018(7) 0.0173(7)
C35 0.0236(8) 0.0264(8) 0.0209(8) -0.0051(6) 0.0072(7) 0.0051(6)
C52 0.0370(10) 0.0364(10) 0.0158(8) 0.0003(7) 0.0084(7) 0.0185(8)
C131 0.0241(8) 0.0208(8) 0.0285(9) 0.0081(7) 0.0042(7) 0.0048(6)
C14S 0.0182(7) 0.0235(8) 0.0242(8) 0.0048(6) 0.0026(6) 0.0055(6)
C127 0.0198(8) 0.0227(8) 0.0343(9) -0.0038(7) 0.0066(7) 0.0138(6)
C123 0.0127(6) 0.0162(7) 0.0160(7) -0.0005(5) 0.0039(5) 0.0049(5)
C121 0.0123(7) 0.0218(7) 0.0222(8) -0.0023(6) 0.0052(6) 0.0020(6)
C46 0.0130(7) 0.0204(7) 0.0195(7) -0.0040(6) 0.0033(6) 0.0046(5)
C193 0.0319(9) 0.0145(7) 0.0305(9) 0.0020(6) 0.0145(7) 0.0071(6)
C14 0.0136(6) 0.0137(6) 0.0128(6) -0.0006(5) 0.0044(5) 0.0056(5)
C130 0.0166(7) 0.0173(7) 0.0207(7) 0.0039(6) 0.0051(6) 0.0072(6)
C2S 0.0289(9) 0.0272(9) 0.0351(10) -0.0009(7) 0.0133(8) 0.0039(7)
C141 0.0113(6) 0.0193(7) 0.0148(7) 0.0006(5) 0.0036(5) 0.0057(5)
C135 0.0260(8) 0.0270(8) 0.0208(8) -0.0055(6) 0.0083(7) 0.0048(7)
C134 0.0376(10) 0.0246(8) 0.0229(8) -0.0049(7) 0.0148(8) -0.0045(7)
C12 0.0101(6) 0.0170(6) 0.0124(6) -0.0014(5) 0.0034(5) 0.0063(5)
C73 0.0230(8) 0.0279(8) 0.0167(7) -0.0071(6) -0.0006(6) 0.0076(7)
C21 0.0112(7) 0.0249(8) 0.0228(8) -0.0028(6) 0.0054(6) 0.0032(6)
C122 0.0117(6) 0.0235(7) 0.0199(7) 0.0005(6) 0.0036(6) 0.0073(6)
C1 0.0266(8) 0.0229(8) 0.0217(8) 0.0033(6) 0.0053(7) 0.0105(7)
C125 0.0127(6) 0.0131(6) 0.0189(7) -0.0049(5) 0.0047(5) 0.0021(5)
C34 0.0383(10) 0.0261(9) 0.0252(9) -0.0067(7) 0.0175(8) -0.0041(7)
C81 0.0366(10) 0.0314(9) 0.0222(8) -0.0051(7) 0.0154(7) 0.0124(8)
C112 0.0118(6) 0.0152(6) 0.0135(6) -0.0013(5) 0.0041(5) 0.0061(5)
C181 0.0340(9) 0.0149(7) 0.0283(9) -0.0039(6) 0.0084(7) 0.0073(7)
C2 0.0279(9) 0.0257(8) 0.0269(9) 0.0058(7) 0.0076(7) 0.0091(7)
C71 0.0206(8) 0.0251(8) 0.0251(8) -0.0019(7) 0.0033(7) -0.0028(6)
C30 0.0190(7) 0.0222(7) 0.0233(8) 0.0077(6) 0.0051(6) 0.0093(6)
C25 0.0128(6) 0.0153(6) 0.0202(7) -0.0052(5) 0.0040(6) 0.0038(5)
C3S 0.0195(8) 0.0291(9) 0.0265(9) 0.0008(7) 0.0051(7) 0.0062(7)
C32 0.0252(8) 0.0267(8) 0.0236(8) 0.0047(6) 0.0089(7) 0.0094(7)
C12S 0.0277(9) 0.0221(8) 0.0317(9) 0.0016(7) 0.0107(7) 0.0033(7)
C182 0.0337(9) 0.0270(8) 0.0224(8) -0.0018(6) 0.0152(7) 0.0112(7)
C26 0.0184(7) 0.0277(8) 0.0283(9) -0.0084(7) 0.0069(7) 0.0116(6)
C51 0.0265(8) 0.0189(7) 0.0242(8) 0.0050(6) 0.0040(7) 0.0049(6)
C82 0.0304(9) 0.0175(7) 0.0315(9) -0.0059(7) 0.0069(7) 0.0075(7)
C92 0.0276(9) 0.0290(9) 0.0193(8) 0.0048(6) 0.0056(7) 0.0055(7)
C45 0.0124(7) 0.0294(8) 0.0255(8) -0.0072(7) 0.0027(6) 0.0035(6)
C43 0.0169(7) 0.0283(8) 0.0330(9) -0.0080(7) 0.0101(7) 0.0086(6)
C4S 0.0194(8) 0.0303(9) 0.0234(8) 0.0004(7) 0.0024(6) 0.0073(7)
C126 0.0178(7) 0.0222(7) 0.0267(8) -0.0058(6) 0.0091(6) 0.0073(6)
C146 0.0130(7) 0.0243(8) 0.0283(8) -0.0061(6) 0.0060(6) 0.0042(6)
C172 0.0193(8) 0.0246(8) 0.0252(8) -0.0010(7) 0.0040(7) -0.0039(6)
C132 0.0216(8) 0.0266(8) 0.0206(8) 0.0022(6) 0.0060(6) 0.0073(6)
C22 0.0120(6) 0.0233(7) 0.0192(7) -0.0001(6) 0.0037(6) 0.0063(6)
C31 0.0284(9) 0.0296(9) 0.0299(9) 0.0126(7) 0.0009(8) 0.0034(7)
C151 0.0255(8) 0.0185(7) 0.0256(8) 0.0035(6) 0.0033(7) 0.0052(6)
C72 0.0184(7) 0.0310(9) 0.0226(8) -0.0038(7) 0.0008(6) 0.0119(7)
C192 0.0281(9) 0.0256(8) 0.0200(8) 0.0073(6) 0.0067(7) 0.0059(7)
C142 0.0151(8) 0.0263(9) 0.0514(12) -0.0146(8) 0.0128(8) 0.0028(7)
C171 0.0242(8) 0.0261(8) 0.0155(7) -0.0039(6) 0.0009(6) 0.0057(6)
C144 0.0123(7) 0.0363(9) 0.0270(8) 0.0015(7) 0.0068(6) 0.0089(6)
C6S 0.0334(10) 0.0290(9) 0.0367(10) 0.0050(8) 0.0106(8) 0.0165(8)
C173 0.0188(7) 0.0305(9) 0.0227(8) -0.0016(7) 0.0020(6) 0.0116(7)
C3 0.0296(10) 0.0404(11) 0.0406(11) 0.0111(9) 0.0144(9) 0.0120(8)
C143 0.0179(8) 0.0318(9) 0.0525(12) -0.0078(8) 0.0156(8) 0.0095(7)
C16S 0.0307(9) 0.0236(8) 0.0445(11) 0.0074(8) 0.0151(8) 0.0123(7)
C44 0.0123(7) 0.0325(9) 0.0285(9) -0.0011(7) 0.0070(6) 0.0088(6)
C21S 0.0431(11) 0.0234(8) 0.0209(8) -0.0001(6) 0.0049(8) 0.0166(8)
C15S 0.0227(8) 0.0283(9) 0.0257(8) 0.0036(7) 0.0077(7) 0.0068(7)
C183 0.0278(9) 0.0302(9) 0.0259(8) -0.0049(7) 0.0057(7) 0.0188(7)
C83 0.0236(8) 0.0303(9) 0.0291(9) -0.0083(7) 0.0020(7) 0.0172(7)
C5S 0.0246(8) 0.0264(8) 0.0238(8) 0.0027(7) 0.0083(7) 0.0067(7)
C11S 0.0391(11) 0.0279(9) 0.0452(12) 0.0045(8) 0.0211(9) 0.0103(8)
C145 0.0126(7) 0.0344(10) 0.0379(10) -0.0121(8) 0.0053(7) 0.0005(7)
C1S 0.0419(12) 0.0320(10) 0.0591(14) 0.0023(10) 0.0299(11) 0.0100(9)
C22S 0.0424(11) 0.0279(9) 0.0296(10) 0.0034(7) 0.0037(8) 0.0149(8)
C23S 0.0476(13) 0.0506(13) 0.0471(13) 0.0129(11) 0.0158(11) 0.0184(11)

loop_
_atom_type_symbol
_atom_type_description
_atom_type_scat_dispersion_real
_atom_type_scat_dispersion_imag
_atom_type_scat_source
C C 0.0033 0.0016 'International Tables Vol C Tables 4.2.6.8 and 6.1.1.4'
H H 0.0000 0.0000 'International Tables Vol C Tables 4.2.6.8 and 6.1.1.4'
Co Co 0.3494 0.9721 'International Tables Vol C Tables 4.2.6.8 and 6.1.1.4'
N N 0.0061 0.0033 'International Tables Vol C Tables 4.2.6.8 and 6.1.1.4'
O O 0.0106 0.0060 'International Tables Vol C Tables 4.2.6.8 and 6.1.1.4'
P P 0.1023 0.0942 'International Tables Vol C Tables 4.2.6.8 and 6.1.1.4'

loop_
_geom_angle_atom_site_label_1
_geom_angle_atom_site_label_2
_geom_angle_atom_site_label_3
_geom_angle
_geom_angle_site_symmetry_1
_geom_angle_site_symmetry_3
N112 Co11 O111 80.64(5) . .
N112 Co11 N111 81.34(5) . .
O111 Co11 N111 149.73(5) . .
N112 Co11 P161 160.33(4) . .
O111 Co11 P161 85.55(3) . .
N111 Co11 P161 104.67(3) . .
N112 Co11 P151 92.29(4) . .
O111 Co11 P151 95.40(3) . .
N111 Co11 P151 109.45(4) . .
P161 Co11 P151 102.946(16) . .
C14 Co2 C13 41.46(6) . .
C14 Co2 C15 40.98(5) . .
C13 Co2 C15 68.34(5) . .
C14 Co2 P71 111.80(4) . .
C13 Co2 P71 151.81(4) . .
C15 Co2 P71 84.52(4) . .
C14 Co2 P81 101.04(4) . .
C13 Co2 P81 96.71(4) . .
C15 Co2 P81 136.88(4) . .
P71 Co2 P81 98.187(16) . .
C14 Co2 P91 134.87(4) . .
C13 Co2 P91 98.65(4) . .
C15 Co2 P91 117.20(4) . .
P71 Co2 P91 100.531(17) . .
P81 Co2 P91 104.660(17) . .
N12 Co1 N11 81.02(5) . .
N12 Co1 O11 80.61(5) . .
N11 Co1 O11 150.28(5) . .
N12 Co1 P61 160.91(4) . .
N11 Co1 P61 104.74(4) . .
O11 Co1 P61 86.27(3) . .
N12 Co1 P51 92.44(4) . .
N11 Co1 P51 108.65(4) . .
O11 Co1 P51 95.29(3) . .
P61 Co1 P51 102.586(16) . .
C114 Co12 C113 41.48(6) . .
C114 Co12 C115 40.93(5) . .
C113 Co12 C115 68.42(5) . .
C114 Co12 P171 112.37(4) . .
C113 Co12 P171 152.34(4) . .
C115 Co12 P171 84.87(4) . .
C114 Co12 P181 100.81(4) . .
C113 Co12 P181 96.90(4) . .
C115 Co12 P181 136.31(4) . .
P171 Co12 P181 97.722(16) . .
C114 Co12 P191 134.04(4) . .
C113 Co12 P191 97.45(4) . .
C115 Co12 P191 117.58(4) . .
P171 Co12 P191 101.348(16) . .
P181 Co12 P191 104.712(16) . .
C193 P191 C191 99.89(8) . .
C193 P191 C192 98.77(8) . .
C191 P191 C192 98.87(8) . .
C193 P191 Co12 118.32(6) . .
C191 P191 Co12 117.35(6) . .
C192 P191 Co12 119.70(6) . .
C151 P151 C153 101.93(8) . .
C151 P151 C152 100.40(9) . .
C153 P151 C152 98.81(8) . .
C151 P151 Co11 112.25(6) . .
C153 P151 Co11 113.16(6) . .
C152 P151 Co11 126.84(6) . .
C51 P51 C53 101.94(8) . .
C51 P51 C52 99.87(9) . .
C53 P51 C52 99.19(8) . .
C51 P51 Co1 112.30(6) . .
C53 P51 Co1 113.17(6) . .
C52 P51 Co1 126.91(6) . .
C73 P71 C72 99.20(8) . .
C73 P71 C71 98.26(8) . .
C72 P71 C71 99.80(8) . .
C73 P71 Co2 120.89(6) . .
C72 P71 Co2 116.78(6) . .
C71 P71 Co2 117.90(6) . .
C91 P91 C93 99.20(8) . .
C91 P91 C92 99.05(8) . .
C93 P91 C92 98.35(8) . .
C91 P91 Co2 117.86(6) . .
C93 P91 Co2 118.45(6) . .
C92 P91 Co2 119.79(6) . .
C63 P61 C62 102.98(8) . .
C63 P61 C61 98.85(9) . .
C62 P61 C61 100.89(9) . .
C63 P61 Co1 110.43(6) . .
C62 P61 Co1 125.42(6) . .
C61 P61 Co1 114.57(6) . .
C183 P181 C182 99.03(8) . .
C183 P181 C181 97.58(8) . .
C182 P181 C181 98.48(8) . .
C183 P181 Co12 117.49(5) . .
C182 P181 Co12 121.59(6) . .
C181 P181 Co12 118.09(6) . .
C173 P171 C171 98.92(8) . .
C173 P171 C172 99.82(8) . .
C171 P171 C172 98.66(8) . .
C173 P171 Co12 116.78(6) . .
C171 P171 Co12 121.21(6) . .
C172 P171 Co12 117.46(6) . .
C83 P81 C82 97.18(8) . .
C83 P81 C81 98.87(9) . .
C82 P81 C81 98.56(8) . .
C83 P81 Co2 117.80(5) . .
C82 P81 Co2 118.42(6) . .
C81 P81 Co2 121.33(6) . .
C161 P161 C163 103.28(8) . .
C161 P161 C162 101.41(8) . .
C163 P161 C162 99.29(8) . .
C161 P161 Co11 125.11(5) . .
C163 P161 Co11 110.01(5) . .
C162 P161 Co11 114.29(6) . .
C11 O11 Co1 112.87(9) . .
C111 O111 Co11 113.18(9) . .
C116 N112 C112 122.86(12) . .
C116 N112 Co11 118.59(9) . .
C112 N112 Co11 118.44(9) . .
C16 N12 C12 122.87(12) . .
C16 N12 Co1 118.55(9) . .
C12 N12 Co1 118.35(9) . .
C17 N11 C24 117.60(11) . .
C17 N11 Co1 112.03(9) . .
C24 N11 Co1 130.23(9) . .
C117 N111 C124 118.07(11) . .
C117 N111 Co11 111.78(9) . .
C124 N111 Co11 129.85(9) . .
P61 C63 H63A 109.5 . .
P61 C63 H63B 109.5 . .
H63A C63 H63B 109.5 . .
P61 C63 H63C 109.5 . .
H63A C63 H63C 109.5 . .
H63B C63 H63C 109.5 . .
P161 C163 H16A 109.5 . .
P161 C163 H16B 109.5 . .
H16A C163 H16B 109.5 . .
P161 C163 H16C 109.5 . .
H16A C163 H16C 109.5 . .
H16B C163 H16C 109.5 . .
C28 C29 C24 119.02(14) . .
C28 C29 C30 118.41(14) . .
C24 C29 C30 122.56(13) . .
C128 C129 C124 118.71(14) . .
C128 C129 C130 118.71(14) . .
C124 C129 C130 122.56(12) . .
C114 C115 C116 118.39(12) . .
C114 C115 Co12 62.04(7) . .
C116 C115 Co12 115.65(10) . .
C114 C115 H115 116.5 . .
C116 C115 H115 116.5 . .
Co12 C115 H115 116.5 . .
P161 C161 H16D 109.5 . .
P161 C161 H16E 109.5 . .
H16D C161 H16E 109.5 . .
P161 C161 H16F 109.5 . .
H16D C161 H16F 109.5 . .
H16E C161 H16F 109.5 . .
C25 C24 C29 119.58(13) . .
C25 C24 N11 122.37(13) . .
C29 C24 N11 118.03(13) . .
P161 C162 H16G 109.5 . .
P161 C162 H16H 109.5 . .
H16G C162 H16H 109.5 . .
P161 C162 H16I 109.5 . .
H16G C162 H16I 109.5 . .
H16H C162 H16I 109.5 . .
C125 C124 C129 119.65(13) . .
C125 C124 N111 122.35(13) . .
C129 C124 N111 118.00(12) . .
C14 C15 C16 118.50(12) . .
C14 C15 Co2 62.11(7) . .
C16 C15 Co2 116.30(10) . .
C14 C15 H15 116.3 . .
C16 C15 H15 116.3 . .
Co2 C15 H15 116.3 . .
O11 C11 C12 116.42(12) . .
O11 C11 C41 115.75(12) . .
C12 C11 C41 127.79(12) . .
C20 C19 C18 121.64(13) . .
C20 C19 H19 119.2 . .
C18 C19 H19 119.2 . .
C19 C20 C21 120.03(14) . .
C19 C20 H20 120.0 . .
C21 C20 H20 120.0 . .
P61 C62 H62A 109.5 . .
P61 C62 H62B 109.5 . .
H62A C62 H62B 109.5 . .
P61 C62 H62C 109.5 . .
H62A C62 H62C 109.5 . .
H62B C62 H62C 109.5 . .
P191 C191 H19A 109.5 . .
P191 C191 H19B 109.5 . .
H19A C191 H19B 109.5 . .
P191 C191 H19C 109.5 . .
H19A C191 H19C 109.5 . .
H19B C191 H19C 109.5 . .
C121 C120 C119 119.94(14) . .
C121 C120 H120 120.0 . .
C119 C120 H120 120.0 . .
N111 C117 C116 113.98(12) . .
N111 C117 C118 125.21(12) . .
C116 C117 C118 120.62(12) . .
C127 C128 C129 121.52(15) . .
C127 C128 H128 119.2 . .
C129 C128 H128 119.2 . .
O111 C111 C112 115.97(12) . .
O111 C111 C141 115.17(12) . .
C112 C111 C141 128.86(13) . .
C23 C18 C19 117.37(13) . .
C23 C18 C17 124.78(13) . .
C19 C18 C17 117.85(12) . .
N11 C17 C16 113.99(12) . .
N11 C17 C18 125.24(12) . .
C16 C17 C18 120.58(12) . .
P91 C93 H93A 109.5 . .
P91 C93 H93B 109.5 . .
H93A C93 H93B 109.5 . .
P91 C93 H93C 109.5 . .
H93A C93 H93C 109.5 . .
H93B C93 H93C 109.5 . .
C14 C13 C12 118.78(12) . .
C14 C13 Co2 62.66(7) . .
C12 C13 Co2 114.68(10) . .
C14 C13 H13 116.6 . .
C12 C13 H13 116.6 . .
Co2 C13 H13 116.6 . .
N12 C16 C17 111.31(12) . .
N12 C16 C15 118.76(12) . .
C17 C16 C15 129.91(13) . .
C120 C119 C118 121.65(13) . .
C120 C119 H119 119.2 . .
C118 C119 H119 119.2 . .
N112 C116 C117 111.34(12) . .
N112 C116 C115 118.98(12) . .
C117 C116 C115 129.67(13) . .
C125 C133 C135 110.73(13) . .
C125 C133 C134 112.04(14) . .
C135 C133 C134 108.17(13) . .
C125 C133 H133 108.6 . .
C135 C133 H133 108.6 . .
C134 C133 H133 108.6 . .
C12S C13S C14S 113.65(14) . .
C12S C13S H13M 108.8 . .
C14S C13S H13M 108.8 . .
C12S C13S H13N 108.8 . .
C14S C13S H13N 108.8 . .
H13M C13S H13N 107.7 . .
P91 C91 H91A 109.5 . .
P91 C91 H91B 109.5 . .
H91A C91 H91B 109.5 . .
P91 C91 H91C 109.5 . .
H91A C91 H91C 109.5 . .
H91B C91 H91C 109.5 . .
C123 C118 C119 117.38(13) . .
C123 C118 C117 124.96(13) . .
C119 C118 C117 117.66(12) . .
C115 C114 C113 112.06(12) . .
C115 C114 Co12 77.03(8) . .
C113 C114 Co12 75.67(8) . .
C115 C114 H114 123.5 . .
C113 C114 H114 123.5 . .
Co12 C114 H114 123.5 . .
P151 C153 H15A 109.5 . .
P151 C153 H15B 109.5 . .
H15A C153 H15B 109.5 . .
P151 C153 H15C 109.5 . .
H15A C153 H15C 109.5 . .
H15B C153 H15C 109.5 . .
C22 C23 C18 120.99(14) . .
C22 C23 H23 119.5 . .
C18 C23 H23 119.5 . .
P51 C53 H53A 109.5 . .
P51 C53 H53B 109.5 . .
H53A C53 H53B 109.5 . .
P51 C53 H53C 109.5 . .
H53A C53 H53C 109.5 . .
H53B C53 H53C 109.5 . .
C46 C41 C42 116.89(13) . .
C46 C41 C11 119.02(13) . .
C42 C41 C11 124.05(13) . .
P151 C152 H15D 109.5 . .
P151 C152 H15E 109.5 . .
H15D C152 H15E 109.5 . .
P151 C152 H15F 109.5 . .
H15D C152 H15F 109.5 . .
H15E C152 H15F 109.5 . .
P61 C61 H61A 109.5 . .
P61 C61 H61B 109.5 . .
H61A C61 H61B 109.5 . .
P61 C61 H61C 109.5 . .
H61A C61 H61C 109.5 . .
H61B C61 H61C 109.5 . .
C27 C28 C29 121.21(15) . .
C27 C28 H28 119.4 . .
C29 C28 H28 119.4 . .
C43 C42 C41 121.37(14) . .
C43 C42 H42 119.3 . .
C41 C42 H42 119.3 . .
C25 C33 C35 111.30(13) . .
C25 C33 C34 111.92(14) . .
C35 C33 C34 108.74(13) . .
C25 C33 H33 108.3 . .
C35 C33 H33 108.3 . .
C34 C33 H33 108.3 . .
C114 C113 C112 118.91(12) . .
C114 C113 Co12 62.85(8) . .
C112 C113 Co12 114.82(10) . .
C114 C113 H113 117.3(11) . .
C112 C113 H113 115.0(11) . .
Co12 C113 H113 118.0(11) . .
C26 C27 C28 119.49(14) . .
C26 C27 H27 120.3 . .
C28 C27 H27 120.3 . .
C33 C35 H35A 109.5 . .
C33 C35 H35B 109.5 . .
H35A C35 H35B 109.5 . .
C33 C35 H35C 109.5 . .
H35A C35 H35C 109.5 . .
H35B C35 H35C 109.5 . .
P51 C52 H52A 109.5 . .
P51 C52 H52B 109.5 . .
H52A C52 H52B 109.5 . .
P51 C52 H52C 109.5 . .
H52A C52 H52C 109.5 . .
H52B C52 H52C 109.5 . .
C130 C131 H13A 109.5 . .
C130 C131 H13B 109.5 . .
H13A C131 H13B 109.5 . .
C130 C131 H13C 109.5 . .
H13A C131 H13C 109.5 . .
H13B C131 H13C 109.5 . .
C15S C14S C13S 114.05(14) . .
C15S C14S H14A 108.7 . .
C13S C14S H14A 108.7 . .
C15S C14S H14B 108.7 . .
C13S C14S H14B 108.7 . .
H14A C14S H14B 107.6 . .
C126 C127 C128 119.37(14) . .
C126 C127 H127 120.3 . .
C128 C127 H127 120.3 . .
C122 C123 C118 120.98(14) . .
C122 C123 H123 119.5 . .
C118 C123 H123 119.5 . .
C122 C121 C120 119.33(14) . .
C122 C121 H121 120.3 . .
C120 C121 H121 120.3 . .
C45 C46 C41 121.41(14) . .
C45 C46 H46 119.3 . .
C41 C46 H46 119.3 . .
P191 C193 H19D 109.5 . .
P191 C193 H19E 109.5 . .
H19D C193 H19E 109.5 . .
P191 C193 H19F 109.5 . .
H19D C193 H19F 109.5 . .
H19E C193 H19F 109.5 . .
C15 C14 C13 111.87(12) . .
C15 C14 Co2 76.91(8) . .
C13 C14 Co2 75.88(8) . .
C15 C14 H14 123.6 . .
C13 C14 H14 123.6 . .
Co2 C14 H14 123.6 . .
C129 C130 C132 111.69(13) . .
C129 C130 C131 111.90(13) . .
C132 C130 C131 108.72(13) . .
C129 C130 H130 108.1 . .
C132 C130 H130 108.1 . .
C131 C130 H130 108.1 . .
C3S C2S C1S 112.65(16) . .
C3S C2S H2SA 109.1 . .
C1S C2S H2SA 109.1 . .
C3S C2S H2SB 109.1 . .
C1S C2S H2SB 109.1 . .
H2SA C2S H2SB 107.8 . .
C146 C141 C142 116.55(14) . .
C146 C141 C111 118.16(13) . .
C142 C141 C111 125.27(14) . .
C133 C135 H13D 109.5 . .
C133 C135 H13E 109.5 . .
H13D C135 H13E 109.5 . .
C133 C135 H13F 109.5 . .
H13D C135 H13F 109.5 . .
H13E C135 H13F 109.5 . .
C133 C134 H13G 109.5 . .
C133 C134 H13H 109.5 . .
H13G C134 H13H 109.5 . .
C133 C134 H13I 109.5 . .
H13G C134 H13I 109.5 . .
H13H C134 H13I 109.5 . .
N12 C12 C11 109.56(12) . .
N12 C12 C13 117.77(12) . .
C11 C12 C13 132.65(12) . .
P71 C73 H73A 109.5 . .
P71 C73 H73B 109.5 . .
H73A C73 H73B 109.5 . .
P71 C73 H73C 109.5 . .
H73A C73 H73C 109.5 . .
H73B C73 H73C 109.5 . .
C22 C21 C20 119.25(14) . .
C22 C21 H21 120.4 . .
C20 C21 H21 120.4 . .
C121 C122 C123 120.68(14) . .
C121 C122 H122 119.7 . .
C123 C122 H122 119.7 . .
C1 C1 C2 113.77(17) 2_656 .
C1 C1 H1A 108.8 2_656 .
C2 C1 H1A 108.8 . .
C1 C1 H1B 108.8 2_656 .
C2 C1 H1B 108.8 . .
H1A C1 H1B 107.7 . .
C126 C125 C124 118.97(14) . .
C126 C125 C133 118.41(13) . .
C124 C125 C133 122.62(12) . .
C33 C34 H34A 109.5 . .
C33 C34 H34B 109.5 . .
H34A C34 H34B 109.5 . .
C33 C34 H34C 109.5 . .
H34A C34 H34C 109.5 . .
H34B C34 H34C 109.5 . .
P81 C81 H81A 109.5 . .
P81 C81 H81B 109.5 . .
H81A C81 H81B 109.5 . .
P81 C81 H81C 109.5 . .
H81A C81 H81C 109.5 . .
H81B C81 H81C 109.5 . .
N112 C112 C111 109.47(12) . .
N112 C112 C113 117.49(12) . .
C111 C112 C113 133.04(13) . .
P181 C181 H18A 109.5 . .
P181 C181 H18B 109.5 . .
H18A C181 H18B 109.5 . .
P181 C181 H18C 109.5 . .
H18A C181 H18C 109.5 . .
H18B C181 H18C 109.5 . .
C3 C2 C1 113.10(15) . .
C3 C2 H2A 109.0 . .
C1 C2 H2A 109.0 . .
C3 C2 H2B 109.0 . .
C1 C2 H2B 109.0 . .
H2A C2 H2B 107.8 . .
P71 C71 H71A 109.5 . .
P71 C71 H71B 109.5 . .
H71A C71 H71B 109.5 . .
P71 C71 H71C 109.5 . .
H71A C71 H71C 109.5 . .
H71B C71 H71C 109.5 . .
C29 C30 C31 111.32(14) . .
C29 C30 C32 111.86(13) . .
C31 C30 C32 109.02(13) . .
C29 C30 H30 108.2 . .
C31 C30 H30 108.2 . .
C32 C30 H30 108.2 . .
C26 C25 C24 118.91(15) . .
C26 C25 C33 118.44(14) . .
C24 C25 C33 122.65(13) . .
C2S C3S C4S 113.60(14) . .
C2S C3S H3SA 108.8 . .
C4S C3S H3SA 108.8 . .
C2S C3S H3SB 108.8 . .
C4S C3S H3SB 108.8 . .
H3SA C3S H3SB 107.7 . .
C30 C32 H32A 109.5 . .
C30 C32 H32B 109.5 . .
H32A C32 H32B 109.5 . .
C30 C32 H32C 109.5 . .
H32A C32 H32C 109.5 . .
H32B C32 H32C 109.5 . .
C13S C12S C11S 112.92(15) . .
C13S C12S H12A 109.0 . .
C11S C12S H12A 109.0 . .
C13S C12S H12B 109.0 . .
C11S C12S H12B 109.0 . .
H12A C12S H12B 107.8 . .
P181 C182 H18D 109.5 . .
P181 C182 H18E 109.5 . .
H18D C182 H18E 109.5 . .
P181 C182 H18F 109.5 . .
H18D C182 H18F 109.5 . .
H18E C182 H18F 109.5 . .
C27 C26 C25 121.62(15) . .
C27 C26 H26 119.2 . .
C25 C26 H26 119.2 . .
P51 C51 H51A 109.5 . .
P51 C51 H51B 109.5 . .
H51A C51 H51B 109.5 . .
P51 C51 H51C 109.5 . .
H51A C51 H51C 109.5 . .
H51B C51 H51C 109.5 . .
P81 C82 H82A 109.5 . .
P81 C82 H82B 109.5 . .
H82A C82 H82B 109.5 . .
P81 C82 H82C 109.5 . .
H82A C82 H82C 109.5 . .
H82B C82 H82C 109.5 . .
P91 C92 H92A 109.5 . .
P91 C92 H92B 109.5 . .
H92A C92 H92B 109.5 . .
P91 C92 H92C 109.5 . .
H92A C92 H92C 109.5 . .
H92B C92 H92C 109.5 . .
C46 C45 C44 121.00(15) . .
C46 C45 H45 119.5 . .
C44 C45 H45 119.5 . .
C44 C43 C42 120.74(15) . .
C44 C43 H43 119.6 . .
C42 C43 H43 119.6 . .
C3S C4S C5S 113.72(14) . .
C3S C4S H4SA 108.8 . .
C5S C4S H4SA 108.8 . .
C3S C4S H4SB 108.8 . .
C5S C4S H4SB 108.8 . .
H4SA C4S H4SB 107.7 . .
C127 C126 C125 121.65(15) . .
C127 C126 H126 119.2 . .
C125 C126 H126 119.2 . .
C145 C146 C141 121.63(15) . .
C145 C146 H146 119.2 . .
C141 C146 H146 119.2 . .
P171 C172 H17A 109.5 . .
P171 C172 H17B 109.5 . .
H17A C172 H17B 109.5 . .
P171 C172 H17C 109.5 . .
H17A C172 H17C 109.5 . .
H17B C172 H17C 109.5 . .
C130 C132 H13J 109.5 . .
C130 C132 H13K 109.5 . .
H13J C132 H13K 109.5 . .
C130 C132 H13L 109.5 . .
H13J C132 H13L 109.5 . .
H13K C132 H13L 109.5 . .
C21 C22 C23 120.69(14) . .
C21 C22 H22 119.7 . .
C23 C22 H22 119.7 . .
C30 C31 H31A 109.5 . .
C30 C31 H31B 109.5 . .
H31A C31 H31B 109.5 . .
C30 C31 H31C 109.5 . .
H31A C31 H31C 109.5 . .
H31B C31 H31C 109.5 . .
P151 C151 H15G 109.5 . .
P151 C151 H15H 109.5 . .
H15G C151 H15H 109.5 . .
P151 C151 H15I 109.5 . .
H15G C151 H15I 109.5 . .
H15H C151 H15I 109.5 . .
P71 C72 H72A 109.5 . .
P71 C72 H72B 109.5 . .
H72A C72 H72B 109.5 . .
P71 C72 H72C 109.5 . .
H72A C72 H72C 109.5 . .
H72B C72 H72C 109.5 . .
P191 C192 H19G 109.5 . .
P191 C192 H19H 109.5 . .
H19G C192 H19H 109.5 . .
P191 C192 H19I 109.5 . .
H19G C192 H19I 109.5 . .
H19H C192 H19I 109.5 . .
C143 C142 C141 121.66(16) . .
C143 C142 H142 118.2(14) . .
C141 C142 H142 120.1(14) . .
P171 C171 H17D 109.5 . .
P171 C171 H17E 109.5 . .
H17D C171 H17E 109.5 . .
P171 C171 H17F 109.5 . .
H17D C171 H17F 109.5 . .
H17E C171 H17F 109.5 . .
C143 C144 C145 118.42(15) . .
C143 C144 H144 120.8 . .
C145 C144 H144 120.8 . .
C5S C6S H6SA 109.5 . .
C5S C6S H6SB 109.5 . .
H6SA C6S H6SB 109.5 . .
C5S C6S H6SC 109.5 . .
H6SA C6S H6SC 109.5 . .
H6SB C6S H6SC 109.5 . .
P171 C173 H17G 109.5 . .
P171 C173 H17H 109.5 . .
H17G C173 H17H 109.5 . .
P171 C173 H17I 109.5 . .
H17G C173 H17I 109.5 . .
H17H C173 H17I 109.5 . .
C2 C3 H3A 109.5 . .
C2 C3 H3B 109.5 . .
H3A C3 H3B 109.5 . .
C2 C3 H3C 109.5 . .
H3A C3 H3C 109.5 . .
H3B C3 H3C 109.5 . .
C144 C143 C142 120.98(16) . .
C144 C143 H143 119.5 . .
C142 C143 H143 119.5 . .
C15S C16S H16J 109.5 . .
C15S C16S H16K 109.5 . .
H16J C16S H16K 109.5 . .
C15S C16S H16L 109.5 . .
H16J C16S H16L 109.5 . .
H16K C16S H16L 109.5 . .
C43 C44 C45 118.58(14) . .
C43 C44 H44 120.7 . .
C45 C44 H44 120.7 . .
C22S C21S C21S 113.49(18) . 2_687
C22S C21S H21A 108.9 . .
C21S C21S H21A 108.9 2_687 .
C22S C21S H21B 108.9 . .
C21S C21S H21B 108.9 2_687 .
H21A C21S H21B 107.7 . .
C14S C15S C16S 112.85(15) . .
C14S C15S H15J 109.0 . .
C16S C15S H15J 109.0 . .
C14S C15S H15K 109.0 . .
C16S C15S H15K 109.0 . .
H15J C15S H15K 107.8 . .
P181 C183 H18G 109.5 . .
P181 C183 H18H 109.5 . .
H18G C183 H18H 109.5 . .
P181 C183 H18I 109.5 . .
H18G C183 H18I 109.5 . .
H18H C183 H18I 109.5 . .
P81 C83 H83A 109.5 . .
P81 C83 H83B 109.5 . .
H83A C83 H83B 109.5 . .
P81 C83 H83C 109.5 . .
H83A C83 H83C 109.5 . .
H83B C83 H83C 109.5 . .
C4S C5S C6S 112.74(15) . .
C4S C5S H5SA 109.0 . .
C6S C5S H5SA 109.0 . .
C4S C5S H5SB 109.0 . .
C6S C5S H5SB 109.0 . .
H5SA C5S H5SB 107.8 . .
C12S C11S H11A 109.5 . .
C12S C11S H11B 109.5 . .
H11A C11S H11B 109.5 . .
C12S C11S H11C 109.5 . .
H11A C11S H11C 109.5 . .
H11B C11S H11C 109.5 . .
C146 C145 C144 120.75(16) . .
C146 C145 H145 119.6 . .
C144 C145 H145 119.6 . .
C2S C1S H1SA 109.5 . .
C2S C1S H1SB 109.5 . .
H1SA C1S H1SB 109.5 . .
C2S C1S H1SC 109.5 . .
H1SA C1S H1SC 109.5 . .
H1SB C1S H1SC 109.5 . .
C23S C22S C21S 113.28(17) . .
C23S C22S H22A 108.9 . .
C21S C22S H22A 108.9 . .
C23S C22S H22B 108.9 . .
C21S C22S H22B 108.9 . .
H22A C22S H22B 107.7 . .
C22S C23S H23A 109.5 . .
C22S C23S H23B 109.5 . .
H23A C23S H23B 109.5 . .
C22S C23S H23C 109.5 . .
H23A C23S H23C 109.5 . .
H23B C23S H23C 109.5 . .

loop_
_geom_bond_atom_site_label_1
_geom_bond_atom_site_label_2
_geom_bond_distance
_geom_bond_site_symmetry_2
Co11 N112 1.8364(11) .
Co11 O111 1.9411(10) .
Co11 N111 1.9486(12) .
Co11 P161 2.1993(4) .
Co11 P151 2.2338(4) .
Co2 C14 1.9380(14) .
Co2 C13 2.1159(14) .
Co2 C15 2.1357(14) .
Co2 P71 2.1654(4) .
Co2 P81 2.1676(4) .
Co2 P91 2.1847(4) .
Co1 N12 1.8397(11) .
Co1 N11 1.9469(12) .
Co1 O11 1.9501(10) .
Co1 P61 2.2079(4) .
Co1 P51 2.2387(4) .
Co12 C114 1.9366(14) .
Co12 C113 2.1087(14) .
Co12 C115 2.1367(14) .
Co12 P171 2.1642(4) .
Co12 P181 2.1672(4) .
Co12 P191 2.1839(4) .
P191 C193 1.8296(16) .
P191 C191 1.8333(16) .
P191 C192 1.8353(16) .
P151 C151 1.8255(17) .
P151 C153 1.8288(16) .
P151 C152 1.8315(17) .
P51 C51 1.8260(17) .
P51 C53 1.8268(16) .
P51 C52 1.8336(16) .
P71 C73 1.8350(16) .
P71 C72 1.8357(16) .
P71 C71 1.8416(17) .
P91 C91 1.8248(16) .
P91 C93 1.8275(16) .
P91 C92 1.8364(17) .
P61 C63 1.8210(17) .
P61 C62 1.8213(16) .
P61 C61 1.8231(17) .
P181 C183 1.8376(17) .
P181 C182 1.8424(17) .
P181 C181 1.8430(17) .
P171 C173 1.8381(16) .
P171 C171 1.8421(16) .
P171 C172 1.8454(17) .
P81 C83 1.8396(17) .
P81 C82 1.8411(17) .
P81 C81 1.8429(17) .
P161 C161 1.8229(15) .
P161 C163 1.8233(16) .
P161 C162 1.8235(16) .
O11 C11 1.3306(16) .
O111 C111 1.3322(16) .
N112 C116 1.3470(17) .
N112 C112 1.3810(17) .
N12 C16 1.3449(17) .
N12 C12 1.3814(17) .
N11 C17 1.3711(17) .
N11 C24 1.4412(17) .
N111 C117 1.3738(17) .
N111 C124 1.4402(16) .
C63 H63A 0.9800 .
C63 H63B 0.9800 .
C63 H63C 0.9800 .
C163 H16A 0.9800 .
C163 H16B 0.9800 .
C163 H16C 0.9800 .
C29 C28 1.401(2) .
C29 C24 1.414(2) .
C29 C30 1.515(2) .
C129 C128 1.3992(19) .
C129 C124 1.420(2) .
C129 C130 1.514(2) .
C115 C114 1.4365(18) .
C115 C116 1.4545(18) .
C115 H115 1.0000 .
C161 H16D 0.9800 .
C161 H16E 0.9800 .
C161 H16F 0.9800 .
C24 C25 1.410(2) .
C162 H16G 0.9800 .
C162 H16H 0.9800 .
C162 H16I 0.9800 .
C124 C125 1.409(2) .
C15 C14 1.4378(18) .
C15 C16 1.4559(18) .
C15 H15 1.0000 .
C11 C12 1.396(2) .
C11 C41 1.4732(19) .
C19 C20 1.389(2) .
C19 C18 1.404(2) .
C19 H19 0.9500 .
C20 C21 1.390(2) .
C20 H20 0.9500 .
C62 H62A 0.9800 .
C62 H62B 0.9800 .
C62 H62C 0.9800 .
C191 H19A 0.9800 .
C191 H19B 0.9800 .
C191 H19C 0.9800 .
C120 C121 1.391(2) .
C120 C119 1.391(2) .
C120 H120 0.9500 .
C117 C116 1.4183(18) .
C117 C118 1.4836(19) .
C128 C127 1.382(2) .
C128 H128 0.9500 .
C111 C112 1.3997(19) .
C111 C141 1.4740(19) .
C18 C23 1.3997(19) .
C18 C17 1.4879(19) .
C17 C16 1.4143(18) .
C93 H93A 0.9800 .
C93 H93B 0.9800 .
C93 H93C 0.9800 .
C13 C14 1.445(2) .
C13 C12 1.4633(19) .
C13 H13 1.0000 .
C119 C118 1.404(2) .
C119 H119 0.9500 .
C133 C125 1.515(2) .
C133 C135 1.529(2) .
C133 C134 1.531(2) .
C133 H133 1.0000 .
C13S C12S 1.519(2) .
C13S C14S 1.524(2) .
C13S H13M 0.9900 .
C13S H13N 0.9900 .
C91 H91A 0.9800 .
C91 H91B 0.9800 .
C91 H91C 0.9800 .
C118 C123 1.4009(19) .
C114 C113 1.442(2) .
C114 H114 1.0000 .
C153 H15A 0.9800 .
C153 H15B 0.9800 .
C153 H15C 0.9800 .
C23 C22 1.393(2) .
C23 H23 0.9500 .
C53 H53A 0.9800 .
C53 H53B 0.9800 .
C53 H53C 0.9800 .
C41 C46 1.400(2) .
C41 C42 1.408(2) .
C152 H15D 0.9800 .
C152 H15E 0.9800 .
C152 H15F 0.9800 .
C61 H61A 0.9800 .
C61 H61B 0.9800 .
C61 H61C 0.9800 .
C28 C27 1.381(3) .
C28 H28 0.9500 .
C42 C43 1.392(2) .
C42 H42 0.9500 .
C33 C25 1.514(2) .
C33 C35 1.532(2) .
C33 C34 1.532(2) .
C33 H33 1.0000 .
C113 C112 1.4654(19) .
C113 H113 0.928(18) .
C27 C26 1.378(3) .
C27 H27 0.9500 .
C35 H35A 0.9800 .
C35 H35B 0.9800 .
C35 H35C 0.9800 .
C52 H52A 0.9800 .
C52 H52B 0.9800 .
C52 H52C 0.9800 .
C131 C130 1.534(2) .
C131 H13A 0.9800 .
C131 H13B 0.9800 .
C131 H13C 0.9800 .
C14S C15S 1.520(2) .
C14S H14A 0.9900 .
C14S H14B 0.9900 .
C127 C126 1.378(2) .
C127 H127 0.9500 .
C123 C122 1.393(2) .
C123 H123 0.9500 .
C121 C122 1.387(2) .
C121 H121 0.9500 .
C46 C45 1.386(2) .
C46 H46 0.9500 .
C193 H19D 0.9800 .
C193 H19E 0.9800 .
C193 H19F 0.9800 .
C14 H14 1.0000 .
C130 C132 1.534(2) .
C130 H130 1.0000 .
C2S C3S 1.518(2) .
C2S C1S 1.523(3) .
C2S H2SA 0.9900 .
C2S H2SB 0.9900 .
C141 C146 1.393(2) .
C141 C142 1.400(2) .
C135 H13D 0.9800 .
C135 H13E 0.9800 .
C135 H13F 0.9800 .
C134 H13G 0.9800 .
C134 H13H 0.9800 .
C134 H13I 0.9800 .
C73 H73A 0.9800 .
C73 H73B 0.9800 .
C73 H73C 0.9800 .
C21 C22 1.387(2) .
C21 H21 0.9500 .
C122 H122 0.9500 .
C1 C1 1.519(3) 2_656
C1 C2 1.519(2) .
C1 H1A 0.9900 .
C1 H1B 0.9900 .
C125 C126 1.398(2) .
C34 H34A 0.9800 .
C34 H34B 0.9800 .
C34 H34C 0.9800 .
C81 H81A 0.9800 .
C81 H81B 0.9800 .
C81 H81C 0.9800 .
C181 H18A 0.9800 .
C181 H18B 0.9800 .
C181 H18C 0.9800 .
C2 C3 1.519(2) .
C2 H2A 0.9900 .
C2 H2B 0.9900 .
C71 H71A 0.9800 .
C71 H71B 0.9800 .
C71 H71C 0.9800 .
C30 C31 1.533(2) .
C30 C32 1.535(2) .
C30 H30 1.0000 .
C25 C26 1.398(2) .
C3S C4S 1.520(2) .
C3S H3SA 0.9900 .
C3S H3SB 0.9900 .
C32 H32A 0.9800 .
C32 H32B 0.9800 .
C32 H32C 0.9800 .
C12S C11S 1.519(3) .
C12S H12A 0.9900 .
C12S H12B 0.9900 .
C182 H18D 0.9800 .
C182 H18E 0.9800 .
C182 H18F 0.9800 .
C26 H26 0.9500 .
C51 H51A 0.9800 .
C51 H51B 0.9800 .
C51 H51C 0.9800 .
C82 H82A 0.9800 .
C82 H82B 0.9800 .
C82 H82C 0.9800 .
C92 H92A 0.9800 .
C92 H92B 0.9800 .
C92 H92C 0.9800 .
C45 C44 1.391(2) .
C45 H45 0.9500 .
C43 C44 1.383(2) .
C43 H43 0.9500 .
C4S C5S 1.523(2) .
C4S H4SA 0.9900 .
C4S H4SB 0.9900 .
C126 H126 0.9500 .
C146 C145 1.391(2) .
C146 H146 0.9500 .
C172 H17A 0.9800 .
C172 H17B 0.9800 .
C172 H17C 0.9800 .
C132 H13J 0.9800 .
C132 H13K 0.9800 .
C132 H13L 0.9800 .
C22 H22 0.9500 .
C31 H31A 0.9800 .
C31 H31B 0.9800 .
C31 H31C 0.9800 .
C151 H15G 0.9800 .
C151 H15H 0.9800 .
C151 H15I 0.9800 .
C72 H72A 0.9800 .
C72 H72B 0.9800 .
C72 H72C 0.9800 .
C192 H19G 0.9800 .
C192 H19H 0.9800 .
C192 H19I 0.9800 .
C142 C143 1.392(2) .
C142 H142 0.94(2) .
C171 H17D 0.9800 .
C171 H17E 0.9800 .
C171 H17F 0.9800 .
C144 C143 1.370(2) .
C144 C145 1.391(2) .
C144 H144 0.9500 .
C6S C5S 1.524(2) .
C6S H6SA 0.9800 .
C6S H6SB 0.9800 .
C6S H6SC 0.9800 .
C173 H17G 0.9800 .
C173 H17H 0.9800 .
C173 H17I 0.9800 .
C3 H3A 0.9800 .
C3 H3B 0.9800 .
C3 H3C 0.9800 .
C143 H143 0.9500 .
C16S C15S 1.524(2) .
C16S H16J 0.9800 .
C16S H16K 0.9800 .
C16S H16L 0.9800 .
C44 H44 0.9500 .
C21S C22S 1.520(3) .
C21S C21S 1.524(4) 2_687
C21S H21A 0.9900 .
C21S H21B 0.9900 .
C15S H15J 0.9900 .
C15S H15K 0.9900 .
C183 H18G 0.9800 .
C183 H18H 0.9800 .
C183 H18I 0.9800 .
C83 H83A 0.9800 .
C83 H83B 0.9800 .
C83 H83C 0.9800 .
C5S H5SA 0.9900 .
C5S H5SB 0.9900 .
C11S H11A 0.9800 .
C11S H11B 0.9800 .
C11S H11C 0.9800 .
C145 H145 0.9500 .
C1S H1SA 0.9800 .
C1S H1SB 0.9800 .
C1S H1SC 0.9800 .
C22S C23S 1.520(3) .
C22S H22A 0.9900 .
C22S H22B 0.9900 .
C23S H23A 0.9800 .
C23S H23B 0.9800 .
C23S H23C 0.9800 .

loop_
_geom_hbond_atom_site_label_D
_geom_hbond_atom_site_label_H
_geom_hbond_atom_site_label_A
_geom_hbond_distance_DH
_geom_hbond_distance_HA
_geom_hbond_distance_DA
_geom_hbond_angle_DHA
_geom_hbond_publ_flag
C63 H63A O11 0.98 2.60 3.0815(19) 110.7 yes
C91 H91C N12 0.98 2.63 3.313(2) 126.9 yes
C193 H19D N112 0.98 2.62 3.272(2) 123.8 yes

loop_
_geom_torsion_atom_site_label_1
_geom_torsion_atom_site_label_2
_geom_torsion_atom_site_label_3
_geom_torsion_atom_site_label_4
_geom_torsion
_geom_torsion_site_symmetry_1
O111 Co11 N112 C116 170.02(11) .
N111 Co11 N112 C116 14.44(11) .
P161 Co11 N112 C116 124.02(12) .
P151 Co11 N112 C116 -94.89(10) .
O111 Co11 N112 C112 -13.58(10) .
N111 Co11 N112 C112 -169.16(11) .
P161 Co11 N112 C112 -59.58(17) .
P151 Co11 N112 C112 81.51(10) .
N11 Co1 N12 C16 -15.26(11) .
O11 Co1 N12 C16 -171.79(11) .
P61 Co1 N12 C16 -124.57(12) .
P51 Co1 N12 C16 93.24(10) .
N11 Co1 N12 C12 169.98(11) .
O11 Co1 N12 C12 13.45(10) .
P61 Co1 N12 C12 60.67(18) .
P51 Co1 N12 C12 -81.52(10) .
C28 C29 C24 C25 -4.2(2) .
C30 C29 C24 C25 177.20(14) .
C28 C29 C24 N11 174.71(13) .
C30 C29 C24 N11 -3.9(2) .
C17 N11 C24 C25 83.84(17) .
Co1 N11 C24 C25 -91.46(16) .
C17 N11 C24 C29 -95.00(16) .
Co1 N11 C24 C29 89.70(15) .
C128 C129 C124 C125 3.7(2) .
C130 C129 C124 C125 -177.95(13) .
C128 C129 C124 N111 -175.42(13) .
C130 C129 C124 N111 3.0(2) .
C117 N111 C124 C125 -81.36(17) .
Co11 N111 C124 C125 91.81(16) .
C117 N111 C124 C129 97.70(15) .
Co11 N111 C124 C129 -89.14(15) .
Co1 O11 C11 C12 9.88(16) .
Co1 O11 C11 C41 -167.90(10) .
C18 C19 C20 C21 -1.3(2) .
C124 N111 C117 C116 -171.36(12) .
Co11 N111 C117 C116 14.28(15) .
C124 N111 C117 C118 13.7(2) .
Co11 N111 C117 C118 -160.68(11) .
C124 C129 C128 C127 -0.9(2) .
C130 C129 C128 C127 -179.33(14) .
Co11 O111 C111 C112 -10.79(16) .
Co11 O111 C111 C141 168.53(10) .
C20 C19 C18 C23 1.7(2) .
C20 C19 C18 C17 -178.01(13) .
C24 N11 C17 C16 170.15(12) .
Co1 N11 C17 C16 -13.72(15) .
C24 N11 C17 C18 -14.9(2) .
Co1 N11 C17 C18 161.27(11) .
C23 C18 C17 N11 51.2(2) .
C19 C18 C17 N11 -129.15(15) .
C23 C18 C17 C16 -134.10(15) .
C19 C18 C17 C16 45.53(19) .
C12 N12 C16 C17 -173.99(12) .
Co1 N12 C16 C17 11.50(16) .
C12 N12 C16 C15 5.2(2) .
Co1 N12 C16 C15 -169.33(10) .
N11 C17 C16 N12 2.29(17) .
C18 C17 C16 N12 -172.95(12) .
N11 C17 C16 C15 -176.76(14) .
C18 C17 C16 C15 8.0(2) .
C14 C15 C16 N12 18.9(2) .
Co2 C15 C16 N12 -52.11(16) .
C14 C15 C16 C17 -162.11(14) .
Co2 C15 C16 C17 126.88(14) .
C121 C120 C119 C118 1.7(2) .
C112 N112 C116 C117 173.63(12) .
Co11 N112 C116 C117 -10.14(16) .
C112 N112 C116 C115 -5.5(2) .
Co11 N112 C116 C115 170.70(10) .
N111 C117 C116 N112 -3.53(17) .
C118 C117 C116 N112 171.69(12) .
N111 C117 C116 C115 175.52(14) .
C118 C117 C116 C115 -9.3(2) .
C114 C115 C116 N112 -18.1(2) .
Co12 C115 C116 N112 52.53(16) .
C114 C115 C116 C117 162.92(14) .
Co12 C115 C116 C117 -126.46(14) .
C120 C119 C118 C123 -2.0(2) .
C120 C119 C118 C117 178.26(13) .
N111 C117 C118 C123 -49.7(2) .
C116 C117 C118 C123 135.61(15) .
N111 C117 C118 C119 129.97(15) .
C116 C117 C118 C119 -44.67(19) .
C116 C115 C114 C113 37.23(18) .
Co12 C115 C114 C113 -68.44(10) .
C116 C115 C114 Co12 105.67(12) .
C19 C18 C23 C22 -0.5(2) .
C17 C18 C23 C22 179.10(13) .
O11 C11 C41 C46 10.5(2) .
C12 C11 C41 C46 -167.02(15) .
O11 C11 C41 C42 -167.20(14) .
C12 C11 C41 C42 15.3(2) .
C24 C29 C28 C27 0.9(2) .
C30 C29 C28 C27 179.56(15) .
C46 C41 C42 C43 1.6(2) .
C11 C41 C42 C43 179.34(16) .
C115 C114 C113 C112 -35.52(18) .
Co12 C114 C113 C112 -104.82(12) .
C115 C114 C113 Co12 69.30(10) .
C29 C28 C27 C26 2.3(3) .
C12S C13S C14S C15S -172.70(14) .
C129 C128 C127 C126 -2.0(2) .
C119 C118 C123 C122 0.7(2) .
C117 C118 C123 C122 -179.56(13) .
C119 C120 C121 C122 0.0(2) .
C42 C41 C46 C45 -0.8(2) .
C11 C41 C46 C45 -178.61(15) .
C16 C15 C14 C13 -37.74(18) .
Co2 C15 C14 C13 68.71(10) .
C16 C15 C14 Co2 -106.45(12) .
C12 C13 C14 C15 35.26(18) .
Co2 C13 C14 C15 -69.36(10) .
C12 C13 C14 Co2 104.62(12) .
C128 C129 C130 C132 74.21(17) .
C124 C129 C130 C132 -104.18(16) .
C128 C129 C130 C131 -47.94(19) .
C124 C129 C130 C131 133.67(14) .
O111 C111 C141 C146 -1.8(2) .
C112 C111 C141 C146 177.44(15) .
O111 C111 C141 C142 176.64(16) .
C112 C111 C141 C142 -4.2(3) .
C16 N12 C12 C11 173.95(13) .
Co1 N12 C12 C11 -11.53(16) .
C16 N12 C12 C13 -7.6(2) .
Co1 N12 C12 C13 166.96(10) .
O11 C11 C12 N12 0.33(18) .
C41 C11 C12 N12 177.80(14) .
O11 C11 C12 C13 -177.85(14) .
C41 C11 C12 C13 -0.4(3) .
C14 C13 C12 N12 -14.0(2) .
Co2 C13 C12 N12 57.12(15) .
C14 C13 C12 C11 164.11(15) .
Co2 C13 C12 C11 -124.81(15) .
C19 C20 C21 C22 -0.3(2) .
C120 C121 C122 C123 -1.3(2) .
C118 C123 C122 C121 0.9(2) .
C129 C124 C125 C126 -3.6(2) .
N111 C124 C125 C126 175.45(13) .
C129 C124 C125 C133 176.75(13) .
N111 C124 C125 C133 -4.2(2) .
C135 C133 C125 C126 56.95(18) .
C134 C133 C125 C126 -63.92(18) .
C135 C133 C125 C124 -123.39(15) .
C134 C133 C125 C124 115.74(15) .
C116 N112 C112 C111 -172.56(13) .
Co11 N112 C112 C111 11.21(16) .
C116 N112 C112 C113 7.2(2) .
Co11 N112 C112 C113 -168.99(10) .
O111 C111 C112 N112 0.43(18) .
C141 C111 C112 N112 -178.77(14) .
O111 C111 C112 C113 -179.33(14) .
C141 C111 C112 C113 1.5(3) .
C114 C113 C112 N112 14.5(2) .
Co12 C113 C112 N112 -56.88(15) .
C114 C113 C112 C111 -165.73(15) .
Co12 C113 C112 C111 122.87(16) .
C1 C1 C2 C3 177.92(18) 2_656
C28 C29 C30 C31 53.61(19) .
C24 C29 C30 C31 -127.74(15) .
C28 C29 C30 C32 -68.63(18) .
C24 C29 C30 C32 110.01(16) .
C29 C24 C25 C26 4.3(2) .
N11 C24 C25 C26 -174.50(13) .
C29 C24 C25 C33 -176.82(13) .
N11 C24 C25 C33 4.4(2) .
C35 C33 C25 C26 -56.80(18) .
C34 C33 C25 C26 65.12(18) .
C35 C33 C25 C24 124.33(15) .
C34 C33 C25 C24 -113.75(16) .
C1S C2S C3S C4S 174.19(16) .
C14S C13S C12S C11S -175.68(15) .
C28 C27 C26 C25 -2.1(3) .
C24 C25 C26 C27 -1.2(2) .
C33 C25 C26 C27 179.90(15) .
C41 C46 C45 C44 -0.4(3) .
C41 C42 C43 C44 -1.3(3) .
C2S C3S C4S C5S 176.41(15) .
C128 C127 C126 C125 2.1(2) .
C124 C125 C126 C127 0.7(2) .
C133 C125 C126 C127 -179.60(15) .
C142 C141 C146 C145 0.1(3) .
C111 C141 C146 C145 178.62(16) .
C20 C21 C22 C23 1.4(2) .
C18 C23 C22 C21 -1.0(2) .
C146 C141 C142 C143 -1.0(3) .
C111 C141 C142 C143 -179.41(18) .
C145 C144 C143 C142 -0.5(3) .
C141 C142 C143 C144 1.2(3) .
C42 C43 C44 C45 0.1(3) .
C46 C45 C44 C43 0.7(3) .
C13S C14S C15S C16S 177.06(14) .
C3S C4S C5S C6S -179.52(15) .
C141 C146 C145 C144 0.6(3) .
C143 C144 C145 C146 -0.4(3) .
C21S C21S C22S C23S 173.50(19) 2_687
